data_7703335
loop_
_publ_author_name
'Maurya, Mannar R.'
'Tomar, Reshu'
'Avecilla, Fernando'
'Ribeiro, N\'adia'
'Carvalho, M Fernanda N N'
'Kuznetsov, Maxim L.'
'Correia, Isabel'
'Pessoa, Jo\~ao Costa'

_publ_section_title
;
 Trinuclear vanadium(iv) and vanadium(v) complexes derived from
 2,4,6-triacetylphloroglucinol and study of their peroxidase mimicking
 activity.
;
_journal_issue 8
_journal_name_full 'Dalton transactions (Cambridge, England : 2003)'
_journal_page_first 2589
_journal_page_last 2609
_journal_paper_doi 10.1039/c9dt04415a
_journal_volume 49
_journal_year 2020
_chemical_formula_moiety 'C30 H35.24 Cs3.05 N9 O19.28 V3'
_chemical_formula_sum 'C30 H35.24 Cs3.05 N9 O19.29 V3'
_chemical_formula_weight 1388.09
_space_group_IT_number 2
_space_group_name_Hall '-P 1'
_space_group_name_H-M_alt 'P -1'
_symmetry_cell_setting triclinic
_symmetry_space_group_name_Hall '-P 1'
_symmetry_space_group_name_H-M 'P -1'
_atom_sites_solution_hydrogens geom
_atom_sites_solution_primary direct
_atom_sites_solution_secondary difmap
_audit_creation_method SHELXL-97
_audit_update_record
;
2020-01-15 deposited with the CCDC.	2020-01-20 downloaded from the CCDC.
;
_cell_angle_alpha 99.587(3)
_cell_angle_beta 108.169(3)
_cell_angle_gamma 102.462(3)
_cell_formula_units_Z 2
_cell_length_a 11.9351(7)
_cell_length_b 12.7326(7)
_cell_length_c 16.2519(10)
_cell_measurement_reflns_used 84919
_cell_measurement_temperature 100(2)
_cell_measurement_theta_max 51.859
_cell_measurement_theta_min 4.792
_cell_volume 2217.3(2)
_computing_cell_refinement 'SAINT V7.68A (Bruker: Madison, 2009 ) in Apex2 suite'
_computing_data_collection 'Apex2, Bruker Instrument Service v2010, 1-2'
_computing_data_reduction 'SAINT and XPREP Version 2008/2 (Sheldrick, Bruker AXS Inc.)'
_computing_molecular_graphics 'Bruker SHELXTL'
_computing_publication_material 'Bruker SHELXTL'
_computing_structure_refinement 'XL V2015/4 (G. M. Sheldrick, Acta Cryst. (2015). C71, 3--8)'
_computing_structure_solution 'XS V2015/1 (G. M. Sheldrick, Acta Cryst. (2015). C71, 3--8)'
_diffrn_ambient_temperature 100(2)
_diffrn_measured_fraction_theta_full 0.994
_diffrn_measured_fraction_theta_max 0.994
_diffrn_measurement_device_type 'CCD area detector'
_diffrn_measurement_method 'phi and omega scans'
_diffrn_radiation_monochromator graphite
_diffrn_radiation_source 'fine-focus sealed tube'
_diffrn_radiation_type MoK\a
_diffrn_radiation_wavelength 0.71073
_diffrn_reflns_av_R_equivalents 0.0561
_diffrn_reflns_av_unetI/netI 0.0331
_diffrn_reflns_limit_h_max 14
_diffrn_reflns_limit_h_min -14
_diffrn_reflns_limit_k_max 15
_diffrn_reflns_limit_k_min -15
_diffrn_reflns_limit_l_max 20
_diffrn_reflns_limit_l_min -20
_diffrn_reflns_number 79928
_diffrn_reflns_theta_full 26.45
_diffrn_reflns_theta_max 26.45
_diffrn_reflns_theta_min 2.43
_exptl_absorpt_coefficient_mu 3.167
_exptl_absorpt_correction_T_max 0.8838
_exptl_absorpt_correction_T_min 0.6781
_exptl_absorpt_correction_type multi-scan
_exptl_absorpt_process_details SADABS
_exptl_crystal_colour orange
_exptl_crystal_density_diffrn 2.079
_exptl_crystal_density_method 'not measured'
_exptl_crystal_description block
_exptl_crystal_F_000 1338
_exptl_crystal_size_max 0.13
_exptl_crystal_size_mid 0.09
_exptl_crystal_size_min 0.04
_refine_diff_density_max 1.175
_refine_diff_density_min -1.435
_refine_diff_density_rms 0.150
_refine_ls_extinction_method none
_refine_ls_goodness_of_fit_ref 1.073
_refine_ls_hydrogen_treatment noref
_refine_ls_matrix_type full
_refine_ls_number_parameters 635
_refine_ls_number_reflns 9083
_refine_ls_number_restraints 12
_refine_ls_restrained_S_all 1.073
_refine_ls_R_factor_all 0.0514
_refine_ls_R_factor_gt 0.0398
_refine_ls_shift/su_max 0.001
_refine_ls_shift/su_mean 0.000
_refine_ls_structure_factor_coef Fsqd
_refine_ls_weighting_details 'calc w=1/[\s^2^(Fo^2^)+(0.0655P)^2^+3.7211P] where P=(Fo^2^+2Fc^2^)/3'
_refine_ls_weighting_scheme calc
_refine_ls_wR_factor_gt 0.1070
_refine_ls_wR_factor_ref 0.1132
_reflns_number_gt 7370
_reflns_number_total 9083
_reflns_threshold_expression >2sigma(I)
_cod_data_source_file c9dt04415a2.cif
_cod_data_source_block compound16a
_cod_depositor_comments
;
The following automatic conversions were performed:

data item '_symmetry_cell_setting' value 'Triclinic' was changed to
'triclinic' in accordance with the
/home/data/users/saulius/crontab/automatic-downloads/rss-feeds/RSC/lib/dictionaries/cif_core.dic
dictionary named 'cif_core.dic' version 2.4.2 last updated on
2011-04-26.

Automatic conversion script
Id: cif_fix_values 7556 2019-12-06 15:28:31Z antanas 

 Adding full bibliography for 7703333--7703335.cif.
;
_cod_original_sg_symbol_Hall -P1
_cod_original_sg_symbol_H-M P-1
_cod_database_code 7703335

loop_
_symmetry_equiv_pos_as_xyz
'x, y, z'
'-x, -y, -z'

loop_
_atom_site_label
_atom_site_type_symbol
_atom_site_fract_x
_atom_site_fract_y
_atom_site_fract_z
_atom_site_U_iso_or_equiv
_atom_site_adp_type
_atom_site_occupancy
_atom_site_symmetry_multiplicity
_atom_site_calc_flag
_atom_site_refinement_flags
_atom_site_disorder_group
Cs1A Cs 0.59344(11) 0.04446(9) 0.75224(9) 0.0216(3) Uani 0.843(14) 1 d PU .
Cs1B Cs 0.565(4) 0.0418(14) 0.720(5) 0.057(9) Uani 0.077(14) 1 d PU .
Cs1C Cs 0.4195(2) -0.0810(2) 0.83599(19) 0.0683(11) Uani 0.203(2) 1 d P .
V1 V -0.16414(7) 0.04201(6) 0.64647(5) 0.01799(19) Uani 1 1 d . .
O1 O -0.1573(3) 0.0337(3) 0.7462(2) 0.0223(7) Uani 1 1 d . .
C1 C 0.0160(4) 0.2587(4) 0.7124(3) 0.0181(9) Uani 1 1 d . .
N1 N 0.0144(3) 0.0357(3) 0.6454(3) 0.0196(8) Uani 1 1 d . .
O1WA O -0.4640(10) -0.5634(8) 0.5062(7) 0.029(3) Uani 0.411(15) 1 d P 1
H1A H -0.4457 -0.5786 0.4600 0.043 Uiso 0.411(15) 1 d PR 1
H1B H -0.5344 -0.6070 0.4959 0.043 Uiso 0.411(15) 1 d PR 1
O1WB O 0.6091(10) 0.4111(6) 0.5453(6) 0.041(3) Uani 0.589(15) 1 d P 2
H1C H 0.6270 0.4344 0.6012 0.062 Uiso 0.589(15) 1 d PR 2
H1D H 0.6758 0.4252 0.5351 0.062 Uiso 0.589(15) 1 d PR 2
Cs2 Cs 0.47231(3) 0.19073(3) 0.52431(2) 0.03163(14) Uani 0.943(2) 1 d P .
V2 V 0.50421(7) 0.31969(6) 0.82156(5) 0.0189(2) Uani 1 1 d . .
O2 O -0.3064(3) 0.0417(3) 0.5896(2) 0.0247(7) Uani 1 1 d . .
C2 C 0.2390(4) 0.3027(4) 0.7814(3) 0.0170(9) Uani 1 1 d . .
N2 N 0.0167(4) -0.0689(3) 0.6005(3) 0.0209(8) Uani 1 1 d . .
O2WA O 0.3755(4) -0.0858(4) 0.5757(3) 0.0445(11) Uani 1 1 d . .
H2WA H 0.3420 -0.0547 0.5362 0.067 Uiso 1 1 d R .
H2WB H 0.3415 -0.0816 0.6144 0.067 Uiso 1 1 d R .
O2WB O 0.4047(11) -0.1597(8) 0.5515(7) 0.011(4) Uani 0.283(17) 1 d PU -1
H2WC H 0.3393 -0.2134 0.5334 0.017 Uiso 0.18(10) 1 d PR -1
H2WD H 0.4529 -0.1670 0.5602 0.017 Uiso 0.06(13) 1 d PR -1
Cs3 Cs 1.03585(3) -0.04651(3) 0.86914(2) 0.02834(13) Uani 0.982(2) 1 d P .
V3 V 0.05188(7) 0.64500(6) 0.76752(6) 0.0203(2) Uani 1 1 d . .
O3 O -0.0919(3) 0.1925(3) 0.6566(2) 0.0202(7) Uani 1 1 d . .
O3W O 1.1997(4) 0.0301(3) 1.0755(3) 0.0372(9) Uani 1 1 d . .
H3WA H 1.2218 -0.0287 1.0677 0.056 Uiso 1 1 d R .
H3WB H 1.2644 0.0848 1.0996 0.056 Uiso 1 1 d R .
N3 N 0.4699(3) 0.4727(3) 0.8691(3) 0.0196(8) Uani 1 1 d . .
C3 C 0.2476(4) 0.4147(4) 0.8154(3) 0.0181(9) Uani 1 1 d . .
O4 O -0.1889(3) -0.1093(3) 0.5801(2) 0.0216(7) Uani 1 1 d . .
O4W O 1.2934(4) -0.1373(4) 1.0177(3) 0.0496(12) Uani 1 1 d . .
H4WA H 1.3415 -0.1760 1.0356 0.074 Uiso 1 1 d R .
H4WB H 1.2573 -0.1622 0.9614 0.074 Uiso 1 1 d R .
N4 N 0.5773(4) 0.5628(3) 0.9175(3) 0.0210(8) Uani 1 1 d . .
C4 C 0.1375(4) 0.4481(4) 0.7947(3) 0.0184(9) Uani 1 1 d . .
O5 O 0.5441(3) 0.2230(3) 0.8690(3) 0.0282(8) Uani 1 1 d . .
O5W O 1.3151(3) 0.0794(3) 0.8978(3) 0.0333(9) Uani 1 1 d . .
H5WA H 1.3437 0.1119 0.9532 0.050 Uiso 1 1 d R .
H5WB H 1.3446 0.1208 0.8691 0.050 Uiso 1 1 d R .
N5 N -0.0940(3) 0.5004(3) 0.7441(3) 0.0196(8) Uani 1 1 d . .
C5 C 0.0225(4) 0.3683(4) 0.7515(3) 0.0176(9) Uani 1 1 d . .
O6 O 0.4994(3) 0.2892(3) 0.7197(2) 0.0343(9) Uani 1 1 d . .
N6 N -0.2094(3) 0.5173(3) 0.7318(3) 0.0221(9) Uani 1 1 d . .
C6 C 0.1238(4) 0.2249(4) 0.7244(3) 0.0185(9) Uani 1 1 d . .
O6W O 0.5896(3) -0.1882(3) 0.9170(2) 0.0324(8) Uani 1 1 d . .
H6WA H 0.5817 -0.2576 0.9071 0.049 Uiso 1 1 d R .
H6WB H 0.6183 -0.1555 0.9724 0.049 Uiso 1 1 d R .
O7 O 0.3347(3) 0.2642(3) 0.8062(2) 0.0192(7) Uani 1 1 d . .
N7 N -0.2288(4) -0.4460(3) 0.4927(3) 0.0302(10) Uani 1 1 d . .
C7 C 0.1175(4) 0.1152(4) 0.6747(3) 0.0172(9) Uani 1 1 d . .
O7W O 0.2154(3) 0.8308(3) 0.6587(2) 0.0270(8) Uani 1 1 d . .
H7WA H 0.1559 0.8587 0.6427 0.040 Uiso 1 1 d R .
H7WB H 0.1949 0.7811 0.6845 0.040 Uiso 1 1 d R .
O8 O 0.6667(3) 0.4273(3) 0.8814(2) 0.0225(7) Uani 1 1 d . .
N8 N -0.4206(4) 0.7930(3) 0.6932(3) 0.0276(10) Uani 1 1 d . .
C8 C 0.2250(4) 0.0965(4) 0.6509(3) 0.0222(10) Uani 1 1 d . .
H8A H 0.2708 0.0625 0.6930 0.033 Uiso 1 1 calc R .
H8B H 0.2771 0.1665 0.6528 0.033 Uiso 1 1 calc R .
H8C H 0.1955 0.0486 0.5917 0.033 Uiso 1 1 calc R .
O9 O 0.1438(3) 0.7608(3) 0.8394(2) 0.0264(8) Uani 1 1 d . .
C9 C -0.0922(4) -0.1380(4) 0.5712(3) 0.0190(9) Uani 1 1 d . .
N9 N 0.9246(4) 0.7866(3) 1.0637(3) 0.0306(10) Uani 1 1 d . .
O10 O 0.0693(3) 0.6417(3) 0.6722(2) 0.0263(8) Uani 1 1 d . .
C10 C -0.1102(4) -0.2537(4) 0.5275(3) 0.0206(10) Uani 1 1 d . .
O11 O 0.1447(3) 0.5528(3) 0.8200(2) 0.0232(7) Uani 1 1 d . .
C11 C -0.0356(4) -0.2858(4) 0.4828(3) 0.0231(10) Uani 1 1 d . .
H11 H 0.0278 -0.2330 0.4780 0.028 Uiso 1 1 calc R .
O12 O -0.0959(3) 0.6978(3) 0.7572(2) 0.0236(7) Uani 1 1 d . .
C12 C -0.0575(5) -0.3969(4) 0.4459(3) 0.0270(11) Uani 1 1 d . .
H12 H -0.0079 -0.4204 0.4169 0.032 Uiso 1 1 calc R .
C13 C -0.1541(5) -0.4736(4) 0.4524(4) 0.0297(12) Uani 1 1 d . .
H13 H -0.1675 -0.5484 0.4272 0.036 Uiso 1 1 calc R .
C14 C -0.2080(5) -0.3376(4) 0.5287(3) 0.0253(11) Uani 1 1 d . .
H14 H -0.2607 -0.3168 0.5559 0.030 Uiso 1 1 calc R .
C15 C 0.3675(4) 0.4949(4) 0.8696(3) 0.0179(9) Uani 1 1 d . .
C16 C 0.3744(4) 0.6026(4) 0.9287(3) 0.0236(10) Uani 1 1 d . .
H16A H 0.4526 0.6293 0.9771 0.035 Uiso 1 1 calc R .
H16B H 0.3097 0.5906 0.9523 0.035 Uiso 1 1 calc R .
H16C H 0.3655 0.6567 0.8942 0.035 Uiso 1 1 calc R .
C17 C 0.6728(4) 0.5285(4) 0.9181(3) 0.0197(10) Uani 1 1 d . .
C18 C 0.7971(4) 0.6089(4) 0.9647(3) 0.0216(10) Uani 1 1 d . .
C19 C 0.9000(4) 0.5828(4) 0.9539(3) 0.0253(11) Uani 1 1 d . .
H19 H 0.8920 0.5144 0.9182 0.030 Uiso 1 1 calc R .
C20 C 1.0144(4) 0.6601(4) 0.9972(4) 0.0276(11) Uani 1 1 d . .
H20 H 1.0845 0.6451 0.9907 0.033 Uiso 1 1 calc R .
C21 C 1.0221(5) 0.7609(4) 1.0510(4) 0.0288(11) Uani 1 1 d . .
H21 H 1.0989 0.8131 1.0794 0.035 Uiso 1 1 calc R .
C22 C 0.8151(4) 0.7109(4) 1.0211(3) 0.0259(11) Uani 1 1 d . .
H22 H 0.7467 0.7274 1.0297 0.031 Uiso 1 1 calc R .
C23 C -0.0912(4) 0.3978(4) 0.7435(3) 0.0202(10) Uani 1 1 d . .
C24 C -0.2029(5) 0.3136(4) 0.7416(4) 0.0258(11) Uani 1 1 d . .
H24A H -0.180(5) 0.249(5) 0.764(4) 0.039 Uiso 1 1 d . .
H24B H -0.246(5) 0.351(5) 0.782(4) 0.028(14) Uiso 1 1 d . .
H24C H -0.252(5) 0.290(4) 0.687(4) 0.021(14) Uiso 1 1 d . .
C25 C -0.1999(4) 0.6217(4) 0.7385(3) 0.0204(10) Uani 1 1 d . .
C26 C -0.3138(4) 0.6554(4) 0.7232(3) 0.0199(10) Uani 1 1 d . .
C27 C -0.3185(4) 0.7602(4) 0.7121(3) 0.0234(10) Uani 1 1 d . .
H27 H -0.2458 0.8111 0.7183 0.028 Uiso 1 1 calc R .
C28 C -0.5242(5) 0.7191(5) 0.6875(4) 0.0309(12) Uani 1 1 d . .
H28 H -0.5967 0.7398 0.6742 0.037 Uiso 1 1 calc R .
C29 C -0.5275(5) 0.6138(5) 0.7007(4) 0.0302(12) Uani 1 1 d . .
H29 H -0.6000 0.5667 0.6990 0.036 Uiso 1 1 calc R .
C30 C -0.4235(5) 0.5799(4) 0.7160(4) 0.0265(11) Uani 1 1 d . .
H30 H -0.4253 0.5081 0.7216 0.032 Uiso 1 1 calc R .

loop_
_atom_site_aniso_label
_atom_site_aniso_U_11
_atom_site_aniso_U_22
_atom_site_aniso_U_33
_atom_site_aniso_U_23
_atom_site_aniso_U_13
_atom_site_aniso_U_12
Cs1A 0.0204(4) 0.0178(3) 0.0292(7) 0.0031(2) 0.0116(4) 0.0087(2)
Cs1B 0.060(12) 0.025(4) 0.12(2) 0.023(7) 0.070(16) 0.026(5)
Cs1C 0.0636(17) 0.0749(19) 0.080(2) 0.0255(14) 0.0317(14) 0.0345(14)
V1 0.0147(4) 0.0136(4) 0.0260(4) 0.0030(3) 0.0074(3) 0.0061(3)
O1 0.0214(17) 0.0216(17) 0.0267(18) 0.0035(14) 0.0106(14) 0.0110(14)
C1 0.015(2) 0.015(2) 0.025(2) 0.0066(19) 0.0074(19) 0.0045(18)
N1 0.0183(19) 0.0155(19) 0.027(2) 0.0026(16) 0.0096(17) 0.0091(16)
O1WA 0.023(6) 0.029(5) 0.025(5) -0.003(4) 0.010(5) -0.006(4)
O1WB 0.064(7) 0.030(4) 0.036(5) 0.004(3) 0.030(5) 0.011(4)
Cs2 0.01963(19) 0.0415(2) 0.0276(2) -0.00222(15) 0.00746(14) 0.00655(15)
V2 0.0149(4) 0.0160(4) 0.0250(4) -0.0001(3) 0.0078(3) 0.0060(3)
O2 0.0164(16) 0.0202(17) 0.035(2) 0.0043(15) 0.0062(14) 0.0059(14)
C2 0.018(2) 0.014(2) 0.026(2) 0.0059(18) 0.0139(19) 0.0103(18)
N2 0.021(2) 0.0124(19) 0.029(2) -0.0009(16) 0.0099(17) 0.0070(16)
O2WA 0.036(2) 0.066(3) 0.046(3) 0.026(2) 0.019(2) 0.027(2)
O2WB 0.012(4) 0.011(4) 0.012(4) 0.0011(15) 0.0054(18) 0.0034(15)
Cs3 0.02403(19) 0.01733(18) 0.0390(2) 0.00204(13) 0.00486(14) 0.01016(13)
V3 0.0182(4) 0.0135(4) 0.0322(5) 0.0047(3) 0.0109(3) 0.0084(3)
O3 0.0150(16) 0.0137(16) 0.0305(18) 0.0021(13) 0.0077(14) 0.0050(13)
O3W 0.036(2) 0.028(2) 0.048(2) 0.0080(18) 0.0185(19) 0.0080(17)
N3 0.0181(19) 0.0147(19) 0.027(2) 0.0036(16) 0.0090(17) 0.0053(15)
C3 0.017(2) 0.015(2) 0.026(2) 0.0033(19) 0.0112(19) 0.0079(18)
O4 0.0167(16) 0.0178(17) 0.0271(18) 0.0005(14) 0.0065(14) 0.0043(13)
O4W 0.056(3) 0.040(2) 0.043(3) 0.000(2) -0.001(2) 0.032(2)
N4 0.0180(19) 0.0164(19) 0.026(2) 0.0013(16) 0.0060(17) 0.0044(16)
C4 0.019(2) 0.015(2) 0.026(2) 0.0060(19) 0.0118(19) 0.0081(18)
O5 0.0174(17) 0.0162(17) 0.044(2) 0.0026(15) 0.0023(15) 0.0073(14)
O5W 0.038(2) 0.029(2) 0.034(2) 0.0028(16) 0.0182(17) 0.0049(17)
N5 0.0148(18) 0.0152(19) 0.030(2) 0.0030(16) 0.0091(17) 0.0075(15)
C5 0.023(2) 0.015(2) 0.022(2) 0.0067(18) 0.0125(19) 0.0113(18)
O6 0.0232(18) 0.042(2) 0.030(2) -0.0041(17) 0.0136(16) -0.0021(16)
N6 0.0161(19) 0.019(2) 0.035(2) 0.0073(17) 0.0097(17) 0.0114(16)
C6 0.017(2) 0.016(2) 0.024(2) 0.0051(19) 0.0070(19) 0.0089(18)
O6W 0.031(2) 0.029(2) 0.030(2) 0.0027(16) 0.0075(16) 0.0027(16)
O7 0.0143(15) 0.0138(16) 0.0295(18) 0.0030(13) 0.0077(14) 0.0062(12)
N7 0.036(2) 0.014(2) 0.034(2) -0.0032(18) 0.012(2) 0.0012(18)
C7 0.017(2) 0.015(2) 0.020(2) 0.0063(18) 0.0051(18) 0.0074(18)
O7W 0.0225(18) 0.0261(19) 0.037(2) 0.0122(16) 0.0124(16) 0.0101(15)
O8 0.0191(17) 0.0164(16) 0.0308(19) 0.0001(14) 0.0101(14) 0.0056(13)
N8 0.027(2) 0.020(2) 0.036(2) 0.0056(18) 0.0074(19) 0.0128(18)
C8 0.020(2) 0.018(2) 0.031(3) 0.003(2) 0.013(2) 0.0067(19)
O9 0.0235(18) 0.0160(17) 0.040(2) 0.0051(15) 0.0099(16) 0.0101(14)
C9 0.018(2) 0.017(2) 0.023(2) 0.0053(19) 0.0072(19) 0.0067(18)
N9 0.026(2) 0.017(2) 0.041(3) 0.0017(19) 0.004(2) 0.0062(18)
O10 0.0288(18) 0.0212(18) 0.035(2) 0.0073(15) 0.0162(16) 0.0117(15)
C10 0.021(2) 0.018(2) 0.025(2) 0.0035(19) 0.009(2) 0.0085(19)
O11 0.0218(17) 0.0131(16) 0.035(2) 0.0034(14) 0.0092(15) 0.0097(13)
C11 0.021(2) 0.022(2) 0.027(3) 0.005(2) 0.008(2) 0.011(2)
O12 0.0187(16) 0.0165(16) 0.037(2) 0.0050(14) 0.0111(15) 0.0071(13)
C12 0.029(3) 0.022(3) 0.028(3) 0.001(2) 0.009(2) 0.011(2)
C13 0.034(3) 0.018(2) 0.033(3) 0.000(2) 0.008(2) 0.010(2)
C14 0.025(3) 0.016(2) 0.031(3) 0.001(2) 0.010(2) 0.004(2)
C15 0.020(2) 0.018(2) 0.022(2) 0.0075(19) 0.0109(19) 0.0102(18)
C16 0.020(2) 0.019(2) 0.033(3) 0.005(2) 0.010(2) 0.0082(19)
C17 0.020(2) 0.018(2) 0.021(2) 0.0022(19) 0.0089(19) 0.0072(19)
C18 0.020(2) 0.017(2) 0.025(3) 0.0034(19) 0.007(2) 0.0031(19)
C19 0.020(2) 0.021(2) 0.031(3) 0.000(2) 0.007(2) 0.008(2)
C20 0.016(2) 0.029(3) 0.034(3) 0.004(2) 0.007(2) 0.006(2)
C21 0.024(3) 0.021(3) 0.036(3) 0.004(2) 0.007(2) 0.005(2)
C22 0.020(2) 0.022(3) 0.032(3) 0.004(2) 0.003(2) 0.010(2)
C23 0.019(2) 0.016(2) 0.027(3) 0.0048(19) 0.009(2) 0.0081(18)
C24 0.022(3) 0.017(2) 0.036(3) 0.004(2) 0.010(2) 0.005(2)
C25 0.017(2) 0.019(2) 0.026(3) 0.0053(19) 0.0089(19) 0.0071(19)
C26 0.019(2) 0.018(2) 0.024(2) 0.0040(19) 0.0087(19) 0.0089(19)
C27 0.023(2) 0.019(2) 0.028(3) 0.005(2) 0.006(2) 0.011(2)
C28 0.025(3) 0.033(3) 0.042(3) 0.011(2) 0.013(2) 0.020(2)
C29 0.021(2) 0.030(3) 0.039(3) 0.010(2) 0.009(2) 0.009(2)
C30 0.027(3) 0.019(2) 0.039(3) 0.010(2) 0.015(2) 0.011(2)

loop_
_atom_type_symbol
_atom_type_description
_atom_type_scat_dispersion_real
_atom_type_scat_dispersion_imag
_atom_type_scat_source
C C 0.0033 0.0016 'International Tables Vol C Tables 4.2.6.8 and 6.1.1.4'
H H 0.0000 0.0000 'International Tables Vol C Tables 4.2.6.8 and 6.1.1.4'
N N 0.0061 0.0033 'International Tables Vol C Tables 4.2.6.8 and 6.1.1.4'
O O 0.0106 0.0060 'International Tables Vol C Tables 4.2.6.8 and 6.1.1.4'
V V 0.3005 0.5294 'International Tables Vol C Tables 4.2.6.8 and 6.1.1.4'
Cs Cs -0.3680 2.1192 'International Tables Vol C Tables 4.2.6.8 and 6.1.1.4'

loop_
_geom_angle_atom_site_label_1
_geom_angle_atom_site_label_2
_geom_angle_atom_site_label_3
_geom_angle
_geom_angle_site_symmetry_1
_geom_angle_site_symmetry_3
O5 Cs1A O1 126.64(10) . 1_655
O5 Cs1A O2WA 115.46(11) . .
O1 Cs1A O2WA 113.42(10) 1_655 .
O5 Cs1A N8 148.76(12) . 1_645
O1 Cs1A N8 72.30(10) 1_655 1_645
O2WA Cs1A N8 66.28(12) . 1_645
O5 Cs1A O2 133.01(10) . 1_655
O1 Cs1A O2 49.89(9) 1_655 1_655
O2WA Cs1A O2 71.82(10) . 1_655
N8 Cs1A O2 78.12(10) 1_645 1_655
O5 Cs1A O4W 50.43(10) . 2_757
O1 Cs1A O4W 93.02(10) 1_655 2_757
O2WA Cs1A O4W 149.37(12) . 2_757
N8 Cs1A O4W 110.80(12) 1_645 2_757
O2 Cs1A O4W 138.69(11) 1_655 2_757
O5 Cs1A O3W 97.30(10) . 2_757
O1 Cs1A O3W 59.63(9) 1_655 2_757
O2WA Cs1A O3W 134.91(11) . 2_757
N8 Cs1A O3W 69.69(11) 1_645 2_757
O2 Cs1A O3W 108.26(9) 1_655 2_757
O4W Cs1A O3W 46.88(9) 2_757 2_757
O5 Cs1A O2WB 132.9(2) . .
O1 Cs1A O2WB 98.5(2) 1_655 .
O2WA Cs1A O2WB 18.0(2) . .
N8 Cs1A O2WB 49.7(2) 1_645 .
O2 Cs1A O2WB 64.72(18) 1_655 .
O4W Cs1A O2WB 151.38(19) 2_757 .
O3W Cs1A O2WB 119.40(19) 2_757 .
O5 Cs1A O6 46.05(9) . .
O1 Cs1A O6 118.74(9) 1_655 .
O2WA Cs1A O6 87.31(11) . .
N8 Cs1A O6 153.40(11) 1_645 .
O2 Cs1A O6 91.12(9) 1_655 .
O4W Cs1A O6 93.41(9) 2_757 .
O3W Cs1A O6 136.87(9) 2_757 .
O2WB Cs1A O6 103.68(19) . .
O5 Cs1A V1 133.50(8) . 1_655
O1 Cs1A V1 24.28(6) 1_655 1_655
O2WA Cs1A V1 93.97(8) . 1_655
N8 Cs1A V1 74.84(9) 1_645 1_655
O2 Cs1A V1 25.66(6) 1_655 1_655
O4W Cs1A V1 115.18(9) 2_757 1_655
O3W Cs1A V1 83.52(7) 2_757 1_655
O2WB Cs1A V1 82.51(18) . 1_655
O6 Cs1A V1 105.37(7) . 1_655
O5 Cs1A C24 75.88(11) . 1_655
O1 Cs1A C24 64.80(10) 1_655 1_655
O2WA Cs1A C24 115.46(13) . 1_655
N8 Cs1A C24 133.49(12) 1_645 1_655
O2 Cs1A C24 61.03(11) 1_655 1_655
O4W Cs1A C24 89.10(13) 2_757 1_655
O3W Cs1A C24 101.49(11) 2_757 1_655
O2WB Cs1A C24 119.51(19) . 1_655
O6 Cs1A C24 54.48(10) . 1_655
V1 Cs1A C24 58.67(8) 1_655 1_655
O5 Cs1A C28 133.54(11) . 1_645
O1 Cs1A C28 90.22(10) 1_655 1_645
O2WA Cs1A C28 58.64(12) . 1_645
N8 Cs1A C28 18.06(11) 1_645 1_645
O2 Cs1A C28 91.31(10) 1_655 1_645
O4W Cs1A C28 108.53(12) 2_757 1_645
O3W Cs1A C28 76.42(10) 2_757 1_645
O2WB Cs1A C28 45.71(19) . 1_645
O6 Cs1A C28 142.98(10) . 1_645
V1 Cs1A C28 92.09(8) 1_655 1_645
C24 Cs1A C28 150.55(12) 1_655 1_645
O5 Cs1A H2WB 103.6 . .
O1 Cs1A H2WB 128.0 1_655 .
O2WA Cs1A H2WB 15.9 . .
N8 Cs1A H2WB 70.4 1_645 .
O2 Cs1A H2WB 87.6 1_655 .
O4W Cs1A H2WB 133.7 2_757 .
O3W Cs1A H2WB 132.4 2_757 .
O2WB Cs1A H2WB 29.6 . .
O6 Cs1A H2WB 85.1 . .
V1 Cs1A H2WB 109.7 1_655 .
C24 Cs1A H2WB 124.8 1_655 .
C28 Cs1A H2WB 58.1 1_645 .
O5 Cs1A H2WD 142.2 . .
O1 Cs1A H2WD 89.5 1_655 .
O2WA Cs1A H2WD 27.1 . .
N8 Cs1A H2WD 43.0 1_645 .
O2 Cs1A H2WD 59.6 1_655 .
O4W Cs1A H2WD 150.9 2_757 .
O3W Cs1A H2WD 112.3 2_757 .
O2WB Cs1A H2WD 9.4 . .
O6 Cs1A H2WD 110.7 . .
V1 Cs1A H2WD 74.9 1_655 .
C24 Cs1A H2WD 117.9 1_655 .
C28 Cs1A H2WD 42.4 1_645 .
H2WB Cs1A H2WD 38.9 . .
O2WA Cs1B O2 81.9(17) . 1_655
O2WA Cs1B O5 124.5(12) . .
O2 Cs1B O5 136.0(5) 1_655 .
O2WA Cs1B O2WB 19.9(4) . .
O2 Cs1B O2WB 72.2(13) 1_655 .
O5 Cs1B O2WB 142.7(13) . .
O2WA Cs1B N8 70.9(7) . 1_645
O2 Cs1B N8 81.0(5) 1_655 1_645
O5 Cs1B N8 138(2) . 1_645
O2WB Cs1B N8 53.0(5) . 1_645
O2WA Cs1B O1 120.6(11) . 1_655
O2 Cs1B O1 50.0(2) 1_655 1_655
O5 Cs1B O1 115(2) . 1_655
O2WB Cs1B O1 102.4(7) . 1_655
N8 Cs1B O1 69.2(6) 1_645 1_655
O2WA Cs1B O6 99.0(19) . .
O2 Cs1B O6 99.2(11) 1_655 .
O5 Cs1B O6 47.2(2) . .
O2WB Cs1B O6 117(2) . .
N8 Cs1B O6 170(2) 1_645 .
O1 Cs1B O6 118.7(6) 1_655 .
O2WA Cs1B V1 102.2(14) . 1_655
O2 Cs1B V1 24.9(2) 1_655 1_655
O5 Cs1B V1 128.0(13) . 1_655
O2WB Cs1B V1 87.8(9) . 1_655
N8 Cs1B V1 74.6(3) 1_645 1_655
O1 Cs1B V1 25.13(13) 1_655 1_655
O6 Cs1B V1 109.7(5) . 1_655
O2WA Cs1B C24 128(2) . 1_655
O2 Cs1B C24 62.5(3) 1_655 1_655
O5 Cs1B C24 73.9(6) . 1_655
O2WB Cs1B C24 130.3(17) . 1_655
N8 Cs1B C24 131.5(7) 1_645 1_655
O1 Cs1B C24 63.0(5) 1_655 1_655
O6 Cs1B C24 55.7(2) . 1_655
V1 Cs1B C24 58.6(2) 1_655 1_655
O2WA Cs1B C28 61.1(4) . 1_645
O2 Cs1B C28 95.0(6) 1_655 1_645
O5 Cs1B C28 127.9(12) . 1_645
O2WB Cs1B C28 47.2(3) . 1_645
N8 Cs1B C28 18.43(15) 1_645 1_645
O1 Cs1B C28 87.4(5) 1_655 1_645
O6 Cs1B C28 153.7(13) . 1_645
V1 Cs1B C28 92.3(3) 1_655 1_645
C24 Cs1B C28 149.9(7) 1_655 1_645
O2WA Cs1B V2 112.7(14) . .
O2 Cs1B V2 119.4(7) 1_655 .
O5 Cs1B V2 23.33(14) . .
O2WB Cs1B V2 132.6(18) . .
N8 Cs1B V2 159.4(15) 1_645 .
O1 Cs1B V2 120.2(12) 1_655 .
O6 Cs1B V2 23.90(16) . .
V1 Cs1B V2 122.2(4) 1_655 .
C24 Cs1B V2 63.6(3) 1_655 .
C28 Cs1B V2 144.6(5) 1_645 .
O2WA Cs1B Cs2 66.1(15) . .
O2 Cs1B Cs2 60.0(11) 1_655 .
O5 Cs1B Cs2 96.2(7) . .
O2WB Cs1B Cs2 77.0(16) . .
N8 Cs1B Cs2 124.5(19) 1_645 .
O1 Cs1B Cs2 105.0(8) 1_655 .
O6 Cs1B Cs2 49.1(7) . .
V1 Cs1B Cs2 81.8(9) 1_655 .
C24 Cs1B Cs2 63.8(6) 1_655 .
C28 Cs1B Cs2 124.2(18) 1_645 .
V2 Cs1B Cs2 72.9(6) . .
O2WA Cs1B H2WA 13.8 . .
O2 Cs1B H2WA 78.2 1_655 .
O5 Cs1B H2WA 118.5 . .
O2WB Cs1B H2WA 30.9 . .
N8 Cs1B H2WA 83.7 1_645 .
O1 Cs1B H2WA 123.5 1_655 .
O6 Cs1B H2WA 86.5 . .
V1 Cs1B H2WA 101.4 1_655 .
C24 Cs1B H2WA 115.8 1_655 .
C28 Cs1B H2WA 74.8 1_645 .
V2 Cs1B H2WA 102.6 . .
Cs2 Cs1B H2WA 52.7 . .
O2WA Cs1B H2WB 18.4 . .
O2 Cs1B H2WB 100.3 1_655 .
O5 Cs1B H2WB 109.1 . .
O2WB Cs1B H2WB 33.6 . .
N8 Cs1B H2WB 74.7 1_645 .
O1 Cs1B H2WB 135.7 1_655 .
O6 Cs1B H2WB 95.4 . .
V1 Cs1B H2WB 120.2 1_655 .
C24 Cs1B H2WB 139.1 1_655 .
C28 Cs1B H2WB 60.1 1_645 .
V2 Cs1B H2WB 102.5 . .
Cs2 Cs1B H2WB 75.4 . .
H2WA Cs1B H2WB 25.5 . .
O2WA Cs1B H2WD 30.3 . .
O2 Cs1B H2WD 65.8 1_655 .
O5 Cs1B H2WD 152.6 . .
O2WB Cs1B H2WD 10.5 . .
N8 Cs1B H2WD 45.4 1_645 .
O1 Cs1B H2WD 92.0 1_655 .
O6 Cs1B H2WD 125.4 . .
V1 Cs1B H2WD 78.9 1_655 .
C24 Cs1B H2WD 127.0 1_655 .
C28 Cs1B H2WD 43.3 1_645 .
V2 Cs1B H2WD 142.7 . .
Cs2 Cs1B H2WD 81.4 . .
H2WA Cs1B H2WD 40.2 . .
H2WB Cs1B H2WD 43.8 . .
O6W Cs1C O5W 135.26(16) . 1_455
O6W Cs1C O7W 126.97(14) . 1_545
O5W Cs1C O7W 93.88(13) 1_455 1_545
O6W Cs1C O9 102.84(12) . 1_545
O5W Cs1C O9 76.33(11) 1_455 1_545
O7W Cs1C O9 64.99(10) 1_545 1_545
O6W Cs1C C28 64.62(13) . 1_645
O5W Cs1C C28 160.04(15) 1_455 1_645
O7W Cs1C C28 67.05(12) 1_545 1_645
O9 Cs1C C28 99.38(13) 1_545 1_645
O6W Cs1C O4W 72.61(12) . 2_757
O5W Cs1C O4W 81.14(12) 1_455 2_757
O7W Cs1C O4W 148.13(13) 1_545 2_757
O9 Cs1C O4W 141.54(13) 1_545 2_757
C28 Cs1C O4W 111.66(13) 1_645 2_757
O6W Cs1C O5 115.60(13) . .
O5W Cs1C O5 55.74(11) 1_455 .
O7W Cs1C O5 108.01(11) 1_545 .
O9 Cs1C O5 131.50(10) 1_545 .
C28 Cs1C O5 122.81(13) 1_645 .
O4W Cs1C O5 43.92(9) 2_757 .
O6W Cs1C N8 63.29(11) . 1_645
O5W Cs1C N8 155.02(14) 1_455 1_645
O7W Cs1C N8 78.76(11) 1_545 1_645
O9 Cs1C N8 120.16(12) 1_545 1_645
C28 Cs1C N8 20.79(11) 1_645 1_645
O4W Cs1C N8 92.54(11) 2_757 1_645
O5 Cs1C N8 103.54(11) . 1_645
O6W Cs1C O4W 83.23(12) . 1_455
O5W Cs1C O4W 64.70(11) 1_455 1_455
O7W Cs1C O4W 108.92(12) 1_545 1_455
O9 Cs1C O4W 44.69(9) 1_545 1_455
C28 Cs1C O4W 125.58(14) 1_645 1_455
O4W Cs1C O4W 97.40(12) 2_757 1_455
O5 Cs1C O4W 110.23(11) . 1_455
N8 Cs1C O4W 140.28(12) 1_645 1_455
O6W Cs1C Cs3 132.12(11) . 1_455
O5W Cs1C Cs3 39.02(8) 1_455 1_455
O7W Cs1C Cs3 70.52(8) 1_545 1_455
O9 Cs1C Cs3 38.36(6) 1_545 1_455
C28 Cs1C Cs3 130.71(12) 1_645 1_455
O4W Cs1C Cs3 117.61(9) 2_757 1_455
O5 Cs1C Cs3 93.18(7) . 1_455
N8 Cs1C Cs3 148.36(10) 1_645 1_455
O4W Cs1C Cs3 50.08(7) 1_455 1_455
O6W Cs1C Cs1C 71.71(10) . 2_657
O5W Cs1C Cs1C 63.69(10) 1_455 2_657
O7W Cs1C Cs1C 152.04(12) 1_545 2_657
O9 Cs1C Cs1C 92.22(10) 1_545 2_657
C28 Cs1C Cs1C 136.27(13) 1_645 2_657
O4W Cs1C Cs1C 49.61(9) 2_757 2_657
O5 Cs1C Cs1C 74.20(9) . 2_657
N8 Cs1C Cs1C 128.60(11) 1_645 2_657
O4W Cs1C Cs1C 47.78(8) 1_455 2_657
Cs3 Cs1C Cs1C 81.56(6) 1_455 2_657
O6W Cs1C H2WB 121.7 . .
O5W Cs1C H2WB 101.6 1_455 .
O7W Cs1C H2WB 36.7 1_545 .
O9 Cs1C H2WB 101.7 1_545 .
C28 Cs1C H2WB 59.7 1_645 .
O4W Cs1C H2WB 113.2 2_757 .
O5 Cs1C H2WB 82.9 . .
N8 Cs1C H2WB 58.6 1_645 .
O4W Cs1C H2WB 144.6 1_455 .
Cs3 Cs1C H2WB 98.0 1_455 .
Cs1C Cs1C H2WB 157.0 2_657 .
O6W Cs1C H6WA 11.4 . .
O5W Cs1C H6WA 141.6 1_455 .
O7W Cs1C H6WA 116.3 1_545 .
O9 Cs1C H6WA 94.7 1_545 .
C28 Cs1C H6WA 57.5 1_645 .
O4W Cs1C H6WA 84.0 2_757 .
O5 Cs1C H6WA 126.6 . .
N8 Cs1C H6WA 60.4 1_645 .
O4W Cs1C H6WA 82.5 1_455 .
Cs3 Cs1C H6WA 128.0 1_455 .
Cs1C Cs1C H6WA 79.7 2_657 .
H2WB Cs1C H6WA 116.8 . .
O6W Cs1C H6WB 15.2 . .
O5W Cs1C H6WB 120.2 1_455 .
O7W Cs1C H6WB 140.9 1_545 .
O9 Cs1C H6WB 102.8 1_545 .
C28 Cs1C H6WB 79.7 1_645 .
O4W Cs1C H6WB 63.1 2_757 .
O5 Cs1C H6WB 107.0 . .
N8 Cs1C H6WB 76.7 1_645 .
O4W Cs1C H6WB 73.9 1_455 .
Cs3 Cs1C H6WB 124.0 1_455 .
Cs1C Cs1C H6WB 56.6 2_657 .
H2WB Cs1C H6WB 135.3 . .
H6WA Cs1C H6WB 24.7 . .
O1 V1 O2 107.51(17) . .
O1 V1 O3 105.91(16) . .
O2 V1 O3 95.33(15) . .
O1 V1 O4 105.83(16) . .
O2 V1 O4 92.68(15) . .
O3 V1 O4 143.08(14) . .
O1 V1 N1 104.12(16) . .
O2 V1 N1 148.09(17) . .
O3 V1 N1 79.82(14) . .
O4 V1 N1 74.58(14) . .
V1 O1 Cs3 123.39(15) . 1_455
V1 O1 Cs1A 105.27(15) . 1_455
Cs3 O1 Cs1A 128.87(12) 1_455 1_455
V1 O1 Cs1B 96.7(12) . 1_455
Cs3 O1 Cs1B 136.5(11) 1_455 1_455
Cs1A O1 Cs1B 8.7(12) 1_455 1_455
O3 C1 C5 118.0(4) . .
O3 C1 C6 120.8(4) . .
C5 C1 C6 120.8(4) . .
C7 N1 N2 115.9(4) . .
C7 N1 V1 129.5(3) . .
N2 N1 V1 114.4(3) . .
Cs2 O1WA H1A 95.3 1_445 .
Cs2 O1WA H1B 52.0 1_445 .
H1A O1WA H1B 107.7 . .
Cs2 O1WB H1C 97.9 . .
Cs2 O1WB H1D 121.8 . .
H1C O1WB H1D 107.7 . .
O2WB Cs2 O1WB 79.2(3) 2_656 .
O2WB Cs2 O2 84.5(3) 2_656 2_556
O1WB Cs2 O2 152.72(18) . 2_556
O2WB Cs2 O6 137.9(3) 2_656 .
O1WB Cs2 O6 81.59(16) . .
O2 Cs2 O6 124.37(10) 2_556 .
O2WB Cs2 O4 117.9(3) 2_656 2_556
O1WB Cs2 O4 120.8(2) . 2_556
O2 Cs2 O4 50.11(8) 2_556 2_556
O6 Cs2 O4 104.19(9) . 2_556
O2WB Cs2 O1WA 87.0(3) 2_656 1_665
O1WB Cs2 O1WA 19.5(2) . 1_665
O2 Cs2 O1WA 139.2(2) 2_556 1_665
O6 Cs2 O1WA 87.08(18) . 1_665
O4 Cs2 O1WA 101.4(2) 2_556 1_665
O2WB Cs2 O2WA 14.6(3) 2_656 2_656
O1WB Cs2 O2WA 93.20(18) . 2_656
O2 Cs2 O2WA 73.27(10) 2_556 2_656
O6 Cs2 O2WA 137.89(11) . 2_656
O4 Cs2 O2WA 113.96(10) 2_556 2_656
O1WA Cs2 O2WA 101.67(19) 1_665 2_656
O2WB Cs2 N8 55.0(3) 2_656 2_566
O1WB Cs2 N8 77.10(18) . 2_566
O2 Cs2 N8 75.63(10) 2_556 2_566
O6 Cs2 N8 151.84(10) . 2_566
O4 Cs2 N8 72.23(9) 2_556 2_566
O1WA Cs2 N8 66.97(18) 1_665 2_566
O2WA Cs2 N8 62.23(10) 2_656 2_566
O2WB Cs2 O2 57.2(3) 2_656 1_655
O1WB Cs2 O2 106.0(2) . 1_655
O2 Cs2 O2 82.62(8) 2_556 1_655
O6 Cs2 O2 93.51(9) . 1_655
O4 Cs2 O2 131.57(8) 2_556 1_655
O1WA Cs2 O2 124.5(2) 1_665 1_655
O2WA Cs2 O2 47.67(9) 2_656 1_655
N8 Cs2 O2 109.86(9) 2_566 1_655
O2WB Cs2 O2WA 102.3(3) 2_656 .
O1WB Cs2 O2WA 159.9(2) . .
O2 Cs2 O2WA 45.83(9) 2_556 .
O6 Cs2 O2WA 84.27(10) . .
O4 Cs2 O2WA 76.57(9) 2_556 .
O1WA Cs2 O2WA 170.30(17) 1_665 .
O2WA Cs2 O2WA 87.72(10) 2_656 .
N8 Cs2 O2WA 120.51(10) 2_566 .
O2 Cs2 O2WA 60.59(8) 1_655 .
O2WB Cs2 Cs1B 103.5(3) 2_656 .
O1WB Cs2 Cs1B 119.7(7) . .
O2 Cs2 Cs1B 85.2(7) 2_556 .
O6 Cs2 Cs1B 56.1(5) . .
O4 Cs2 Cs1B 110.6(6) 2_556 .
O1WA Cs2 Cs1B 135.5(7) 1_665 .
O2WA Cs2 Cs1B 92.9(2) 2_656 .
N8 Cs2 Cs1B 152.0(4) 2_566 .
O2 Cs2 Cs1B 46.39(18) 1_655 .
O2WA Cs2 Cs1B 40.2(7) . .
O2WB Cs2 V1 97.1(3) 2_656 2_556
O1WB Cs2 V1 140.0(2) . 2_556
O2 Cs2 V1 22.30(6) 2_556 2_556
O6 Cs2 V1 121.10(7) . 2_556
O4 Cs2 V1 28.30(6) 2_556 2_556
O1WA Cs2 V1 121.8(2) 1_665 2_556
O2WA Cs2 V1 89.19(8) 2_656 2_556
N8 Cs2 V1 68.86(7) 2_566 2_556
O2 Cs2 V1 104.91(6) 1_655 2_556
O2WA Cs2 V1 60.11(7) . 2_556
Cs1B Cs2 V1 100.0(7) . 2_556
O2WB Cs2 H1C 90.2 2_656 .
O1WB Cs2 H1C 15.9 . .
O2 Cs2 H1C 168.4 2_556 .
O6 Cs2 H1C 65.9 . .
O4 Cs2 H1C 125.3 2_556 .
O1WA Cs2 H1C 29.7 1_665 .
O2WA Cs2 H1C 103.0 2_656 .
N8 Cs2 H1C 92.9 2_566 .
O2 Cs2 H1C 103.1 1_655 .
O2WA Cs2 H1C 145.8 . .
Cs1B Cs2 H1C 106.1 . .
V1 Cs2 H1C 150.4 2_556 .
O2WB Cs2 H1D 67.3 2_656 .
O1WB Cs2 H1D 12.4 . .
O2 Cs2 H1D 146.6 2_556 .
O6 Cs2 H1D 89.0 . .
O4 Cs2 H1D 128.7 2_556 .
O1WA Cs2 H1D 28.8 1_665 .
O2WA Cs2 H1D 81.0 2_656 .
N8 Cs2 H1D 73.7 2_566 .
O2 Cs2 H1D 95.7 1_655 .
O2WA Cs2 H1D 154.7 . .
Cs1B Cs2 H1D 117.5 . .
V1 Cs2 H1D 141.5 2_556 .
H1C Cs2 H1D 24.1 . .
O2WB Cs2 H2WA 103.9 2_656 .
O1WB Cs2 H2WA 170.3 . .
O2 Cs2 H2WA 36.7 2_556 .
O6 Cs2 H2WA 90.2 . .
O4 Cs2 H2WA 66.2 2_556 .
O1WA Cs2 H2WA 166.2 1_665 .
O2WA Cs2 H2WA 89.4 2_656 .
N8 Cs2 H2WA 112.3 2_566 .
O2 Cs2 H2WA 69.1 1_655 .
O2WA Cs2 H2WA 10.9 . .
Cs1B Cs2 H2WA 50.7 . .
V1 Cs2 H2WA 49.4 2_556 .
H1C Cs2 H2WA 154.8 . .
H1D Cs2 H2WA 164.7 . .
O6 V2 O5 108.3(2) . .
O6 V2 O7 101.82(16) . .
O5 V2 O7 93.40(16) . .
O6 V2 O8 101.22(17) . .
O5 V2 O8 94.07(16) . .
O7 V2 O8 152.11(14) . .
O6 V2 N3 118.09(19) . .
O5 V2 N3 133.46(17) . .
O7 V2 N3 80.55(14) . .
O8 V2 N3 74.83(14) . .
V1 O2 Cs1B 105.6(14) . 1_455
V1 O2 Cs2 112.97(15) . 2_556
Cs1B O2 Cs2 92.5(8) 1_455 2_556
V1 O2 Cs1A 97.09(15) . 1_455
Cs1B O2 Cs1A 8.5(14) 1_455 1_455
Cs2 O2 Cs1A 96.50(9) 2_556 1_455
V1 O2 Cs2 149.59(16) . 1_455
Cs1B O2 Cs2 73.6(11) 1_455 1_455
Cs2 O2 Cs2 97.38(8) 2_556 1_455
Cs1A O2 Cs2 80.59(8) 1_455 1_455
O7 C2 C3 121.2(4) . .
O7 C2 C6 117.4(4) . .
C3 C2 C6 121.2(4) . .
C9 N2 N1 109.4(4) . .
O2WB O2WA Cs1B 106.2(8) . .
O2WB O2WA Cs1A 103.5(6) . .
Cs1B O2WA Cs1A 5.3(9) . .
O2WB O2WA Cs2 30.3(5) . 2_656
Cs1B O2WA Cs2 97.6(3) . 2_656
Cs1A O2WA Cs2 97.51(11) . 2_656
O2WB O2WA Cs2 122.5(6) . .
Cs1B O2WA Cs2 73.7(9) . .
Cs1A O2WA Cs2 78.94(10) . .
Cs2 O2WA Cs2 92.28(10) 2_656 .
O2WB O2WA H2WA 116.4 . .
Cs1B O2WA H2WA 117.9 . .
Cs1A O2WA H2WA 123.0 . .
Cs2 O2WA H2WA 97.7 2_656 .
Cs2 O2WA H2WA 45.9 . .
O2WB O2WA H2WB 124.5 . .
Cs1B O2WA H2WB 79.0 . .
Cs1A O2WA H2WB 76.7 . .
Cs2 O2WA H2WB 152.9 2_656 .
Cs2 O2WA H2WB 112.1 . .
H2WA O2WA H2WB 107.7 . .
O2WA O2WB Cs2 135.1(8) . 2_656
O2WA O2WB Cs1B 53.8(9) . .
Cs2 O2WB Cs1B 106.8(5) 2_656 .
O2WA O2WB Cs1A 58.5(5) . .
Cs2 O2WB Cs1A 106.4(4) 2_656 .
Cs1B O2WB Cs1A 6.1(10) . .
O2WA O2WB H2WC 103.6 . .
Cs2 O2WB H2WC 111.2 2_656 .
Cs1B O2WB H2WC 139.7 . .
Cs1A O2WB H2WC 137.6 . .
O2WA O2WB H2WD 130.8 . .
Cs2 O2WB H2WD 44.3 2_656 .
Cs1B O2WB H2WD 78.2 . .
Cs1A O2WB H2WD 74.6 . .
H2WC O2WB H2WD 121.8 . .
O1 Cs3 O9 133.05(9) 1_655 1_645
O1 Cs3 O3W 134.95(9) 1_655 .
O9 Cs3 O3W 91.99(10) 1_645 .
O1 Cs3 N9 67.82(10) 1_655 2_767
O9 Cs3 N9 149.47(10) 1_645 2_767
O3W Cs3 N9 71.92(11) . 2_767
O1 Cs3 O5W 114.53(10) 1_655 .
O9 Cs3 O5W 77.68(9) 1_645 .
O3W Cs3 O5W 69.79(10) . .
N9 Cs3 O5W 72.48(10) 2_767 .
O1 Cs3 O12 92.33(9) 1_655 1_645
O9 Cs3 O12 49.36(9) 1_645 1_645
O3W Cs3 O12 124.47(10) . 1_645
N9 Cs3 O12 159.67(10) 2_767 1_645
O5W Cs3 O12 122.36(9) . 1_645
O1 Cs3 O3W 63.17(9) 1_655 2_757
O9 Cs3 O3W 131.28(10) 1_645 2_757
O3W Cs3 O3W 88.01(10) . 2_757
N9 Cs3 O3W 75.32(11) 2_767 2_757
O5W Cs3 O3W 145.19(10) . 2_757
O12 Cs3 O3W 92.19(9) 1_645 2_757
O1 Cs3 O4W 176.26(10) 1_655 .
O9 Cs3 O4W 46.51(9) 1_645 .
O3W Cs3 O4W 45.81(9) . .
N9 Cs3 O4W 110.97(10) 2_767 .
O5W Cs3 O4W 61.86(10) . .
O12 Cs3 O4W 89.12(9) 1_645 .
O3W Cs3 O4W 120.23(10) 2_757 .
O1 Cs3 V3 115.18(6) 1_655 1_645
O9 Cs3 V3 20.87(7) 1_645 1_645
O3W Cs3 V3 108.62(7) . 1_645
N9 Cs3 V3 167.10(9) 2_767 1_645
O5W Cs3 V3 95.40(7) . 1_645
O12 Cs3 V3 28.80(6) 1_645 1_645
O3W Cs3 V3 117.47(7) 2_757 1_645
O4W Cs3 V3 65.18(6) . 1_645
O1 Cs3 V1 19.04(6) 1_655 1_655
O9 Cs3 V1 118.19(7) 1_645 1_655
O3W Cs3 V1 147.05(7) . 1_655
N9 Cs3 V1 75.20(8) 2_767 1_655
O5W Cs3 V1 102.24(7) . 1_655
O12 Cs3 V1 87.32(6) 1_645 1_655
O3W Cs3 V1 81.72(7) 2_757 1_655
O4W Cs3 V1 157.90(7) . 1_655
V3 Cs3 V1 103.879(18) 1_645 1_655
O1 Cs3 Cs3 99.65(6) 1_655 2_757
O9 Cs3 Cs3 119.21(7) 1_645 2_757
O3W Cs3 Cs3 44.68(7) . 2_757
N9 Cs3 Cs3 66.95(9) 2_767 2_757
O5W Cs3 Cs3 109.90(7) . 2_757
O12 Cs3 Cs3 114.55(6) 1_645 2_757
O3W Cs3 Cs3 43.34(7) 2_757 2_757
O4W Cs3 Cs3 82.85(7) . 2_757
V3 Cs3 Cs3 122.946(17) 1_645 2_757
V1 Cs3 Cs3 118.358(15) 1_655 2_757
O1 Cs3 Cs1C 126.32(7) 1_655 1_655
O9 Cs3 Cs1C 45.34(7) 1_645 1_655
O3W Cs3 Cs1C 83.26(8) . 1_655
N9 Cs3 Cs1C 105.70(9) 2_767 1_655
O5W Cs3 Cs1C 33.38(7) . 1_655
O12 Cs3 Cs1C 89.33(7) 1_645 1_655
O3W Cs3 Cs1C 170.34(8) 2_757 1_655
O4W Cs3 Cs1C 50.23(8) . 1_655
V3 Cs3 Cs1C 62.03(4) 1_645 1_655
V1 Cs3 Cs1C 107.89(4) 1_655 1_655
Cs3 Cs3 Cs1C 127.81(4) 2_757 1_655
O1 Cs3 H3WA 150.0 1_655 .
O9 Cs3 H3WA 76.9 1_645 .
O3W Cs3 H3WA 15.2 . .
N9 Cs3 H3WA 86.3 2_767 .
O5W Cs3 H3WA 68.7 . .
O12 Cs3 H3WA 111.4 1_645 .
O3W Cs3 H3WA 96.5 2_757 .
O4W Cs3 H3WA 31.2 . .
V3 Cs3 H3WA 93.5 1_645 .
V1 Cs3 H3WA 161.3 1_655 .
Cs3 Cs3 H3WA 54.4 2_757 .
Cs1C Cs3 H3WA 74.0 1_655 .
O1 Cs3 H4WB 166.7 1_655 .
O9 Cs3 H4WB 35.1 1_645 .
O3W Cs3 H4WB 57.5 . .
N9 Cs3 H4WB 120.2 2_767 .
O5W Cs3 H4WB 62.2 . .
O12 Cs3 H4WB 80.1 1_645 .
O3W Cs3 H4WB 127.5 2_757 .
O4W Cs3 H4WB 11.7 . .
V3 Cs3 H4WB 54.5 1_645 .
V1 Cs3 H4WB 148.2 1_655 .
Cs3 Cs3 H4WB 93.4 2_757 .
Cs1C Cs3 H4WB 43.4 1_655 .
H3WA Cs3 H4WB 42.9 . .
O10 V3 O9 108.88(18) . .
O10 V3 O11 104.94(16) . .
O9 V3 O11 94.96(16) . .
O10 V3 O12 105.29(16) . .
O9 V3 O12 92.26(15) . .
O11 V3 O12 144.64(15) . .
O10 V3 N5 105.50(17) . .
O9 V3 N5 145.33(17) . .
O11 V3 N5 80.23(15) . .
O12 V3 N5 74.38(14) . .
C1 O3 V1 129.0(3) . .
Cs3 O3W Cs3 91.99(10) . 2_757
Cs3 O3W Cs1A 143.39(13) . 2_757
Cs3 O3W Cs1A 107.85(11) 2_757 2_757
Cs3 O3W H3WA 87.0 . .
Cs3 O3W H3WA 124.2 2_757 .
Cs1A O3W H3WA 56.4 2_757 .
Cs3 O3W H3WB 125.1 . .
Cs3 O3W H3WB 117.6 2_757 .
Cs1A O3W H3WB 72.7 2_757 .
H3WA O3W H3WB 107.7 . .
C15 N3 N4 113.8(4) . .
C15 N3 V2 131.1(3) . .
N4 N3 V2 114.6(3) . .
C2 C3 C4 118.5(4) . .
C2 C3 C15 120.5(4) . .
C4 C3 C15 121.0(4) . .
C9 O4 V1 118.5(3) . .
C9 O4 Cs2 135.8(3) . 2_556
V1 O4 Cs2 102.62(12) . 2_556
Cs1A O4W Cs1C 51.66(8) 2_757 2_757
Cs1A O4W Cs3 122.33(12) 2_757 .
Cs1C O4W Cs3 117.74(12) 2_757 .
Cs1A O4W Cs1C 134.04(15) 2_757 1_655
Cs1C O4W Cs1C 82.60(12) 2_757 1_655
Cs3 O4W Cs1C 79.69(9) . 1_655
Cs1A O4W H4WA 75.5 2_757 .
Cs1C O4W H4WA 78.4 2_757 .
Cs3 O4W H4WA 160.6 . .
Cs1C O4W H4WA 92.8 1_655 .
Cs1A O4W H4WB 173.4 2_757 .
Cs1C O4W H4WB 134.2 2_757 .
Cs3 O4W H4WB 53.7 . .
Cs1C O4W H4WB 52.3 1_655 .
H4WA O4W H4WB 107.7 . .
C17 N4 N3 108.2(4) . .
O11 C4 C5 120.4(4) . .
O11 C4 C3 119.3(4) . .
C5 C4 C3 120.2(4) . .
V2 O5 Cs1A 114.70(18) . .
V2 O5 Cs1B 106.8(11) . .
Cs1A O5 Cs1B 9.1(13) . .
V2 O5 Cs1C 137.34(17) . .
Cs1A O5 Cs1C 54.25(7) . .
Cs1B O5 Cs1C 56.4(4) . .
Cs1C O5W Cs3 107.59(13) 1_655 .
Cs1C O5W H5WA 118.9 1_655 .
Cs3 O5W H5WA 101.5 . .
Cs1C O5W H5WB 88.5 1_655 .
Cs3 O5W H5WB 131.5 . .
H5WA O5W H5WB 110.1 . .
C23 N5 N6 114.5(4) . .
C23 N5 V3 129.7(3) . .
N6 N5 V3 115.7(3) . .
C4 C5 C1 119.7(4) . .
C4 C5 C23 121.1(4) . .
C1 C5 C23 119.2(4) . .
V2 O6 Cs2 170.6(2) . .
V2 O6 Cs1B 97.5(11) . .
Cs2 O6 Cs1B 74.9(12) . .
V2 O6 Cs1A 90.88(17) . .
Cs2 O6 Cs1A 81.86(9) . .
Cs1B O6 Cs1A 7.8(13) . .
C25 N6 N5 109.2(4) . .
C1 C6 C2 118.2(4) . .
C1 C6 C7 120.3(4) . .
C2 C6 C7 121.3(4) . .
Cs1C O6W H6WA 127.8 . .
Cs1C O6W H6WB 105.4 . .
H6WA O6W H6WB 113.1 . .
C2 O7 V2 133.6(3) . .
C13 N7 C14 117.4(5) . .
N1 C7 C6 119.3(4) . .
N1 C7 C8 119.9(4) . .
C6 C7 C8 120.6(4) . .
Cs1C O7W H7WA 123.1 1_565 .
Cs1C O7W H7WB 80.5 1_565 .
H7WA O7W H7WB 107.6 . .
C17 O8 V2 118.1(3) . .
C27 N8 C28 116.8(4) . .
C27 N8 Cs1A 120.7(3) . 1_465
C28 N8 Cs1A 115.8(3) . 1_465
C27 N8 Cs1B 126.7(9) . 1_465
C28 N8 Cs1B 113.5(5) . 1_465
Cs1A N8 Cs1B 9.3(14) 1_465 1_465
C27 N8 Cs2 101.2(3) . 2_566
C28 N8 Cs2 103.8(3) . 2_566
Cs1A N8 Cs2 91.03(11) 1_465 2_566
Cs1B N8 Cs2 82.8(13) 1_465 2_566
C27 N8 Cs1C 133.5(3) . 1_465
C28 N8 Cs1C 68.2(3) . 1_465
Cs1A N8 Cs1C 52.48(8) 1_465 1_465
Cs1B N8 Cs1C 55.3(6) 1_465 1_465
Cs2 N8 Cs1C 123.31(12) 2_566 1_465
C7 C8 H8A 109.5 . .
C7 C8 H8B 109.5 . .
H8A C8 H8B 109.5 . .
C7 C8 H8C 109.5 . .
H8A C8 H8C 109.5 . .
H8B C8 H8C 109.5 . .
V3 O9 Cs3 117.59(16) . 1_465
V3 O9 Cs1C 127.00(17) . 1_565
Cs3 O9 Cs1C 96.30(10) 1_465 1_565
N2 C9 O4 122.9(4) . .
N2 C9 C10 119.1(4) . .
O4 C9 C10 118.0(4) . .
C22 N9 C21 117.2(4) . .
C22 N9 Cs3 124.7(3) . 2_767
C21 N9 Cs3 114.1(3) . 2_767
C11 C10 C14 117.7(4) . .
C11 C10 C9 123.0(4) . .
C14 C10 C9 119.3(4) . .
C4 O11 V3 132.8(3) . .
C12 C11 C10 118.8(5) . .
C12 C11 H11 120.6 . .
C10 C11 H11 120.6 . .
C25 O12 V3 116.8(3) . .
C25 O12 Cs3 138.0(3) . 1_465
V3 O12 Cs3 99.77(12) . 1_465
C11 C12 C13 119.3(5) . .
C11 C12 H12 120.4 . .
C13 C12 H12 120.4 . .
N7 C13 C12 123.6(5) . .
N7 C13 H13 118.2 . .
C12 C13 H13 118.2 . .
N7 C14 C10 123.2(5) . .
N7 C14 H14 118.4 . .
C10 C14 H14 118.4 . .
N3 C15 C3 120.6(4) . .
N3 C15 C16 119.3(4) . .
C3 C15 C16 120.1(4) . .
C15 C16 H16A 109.5 . .
C15 C16 H16B 109.5 . .
H16A C16 H16B 109.5 . .
C15 C16 H16C 109.5 . .
H16A C16 H16C 109.5 . .
H16B C16 H16C 109.5 . .
O8 C17 N4 124.2(4) . .
O8 C17 C18 117.5(4) . .
N4 C17 C18 118.3(4) . .
C22 C18 C19 118.0(4) . .
C22 C18 C17 121.7(4) . .
C19 C18 C17 120.3(4) . .
C20 C19 C18 119.0(5) . .
C20 C19 H19 120.5 . .
C18 C19 H19 120.5 . .
C19 C20 C21 118.4(5) . .
C19 C20 H20 120.8 . .
C21 C20 H20 120.8 . .
N9 C21 C20 123.4(5) . .
N9 C21 H21 118.3 . .
C20 C21 H21 118.3 . .
N9 C22 C18 124.0(5) . .
N9 C22 H22 118.0 . .
C18 C22 H22 118.0 . .
N5 C23 C5 119.8(4) . .
N5 C23 C24 119.5(4) . .
C5 C23 C24 120.6(4) . .
C23 C24 Cs1A 160.5(3) . 1_455
C23 C24 Cs1B 163.4(4) . 1_455
Cs1A C24 Cs1B 7.7(12) 1_455 1_455
C23 C24 H24A 111(3) . .
Cs1A C24 H24A 50(3) 1_455 .
Cs1B C24 H24A 56(4) 1_455 .
C23 C24 H24B 111(3) . .
Cs1A C24 H24B 83(3) 1_455 .
Cs1B C24 H24B 85(3) 1_455 .
H24A C24 H24B 109(4) . .
C23 C24 H24C 107(4) . .
Cs1A C24 H24C 80(4) 1_455 .
Cs1B C24 H24C 73(4) 1_455 .
H24A C24 H24C 109(5) . .
H24B C24 H24C 110(5) . .
N6 C25 O12 123.8(4) . .
N6 C25 C26 117.2(4) . .
O12 C25 C26 118.9(4) . .
C27 C26 C30 117.5(4) . .
C27 C26 C25 121.9(4) . .
C30 C26 C25 120.6(4) . .
N8 C27 C26 124.3(5) . .
N8 C27 H27 117.8 . .
C26 C27 H27 117.8 . .
N8 C28 C29 123.0(5) . .
N8 C28 Cs1C 91.0(3) . 1_465
C29 C28 Cs1C 121.0(4) . 1_465
N8 C28 Cs1B 48.1(4) . 1_465
C29 C28 Cs1B 162.8(12) . 1_465
Cs1C C28 Cs1B 52.1(6) 1_465 1_465
N8 C28 Cs1A 46.1(2) . 1_465
C29 C28 Cs1A 155.3(4) . 1_465
Cs1C C28 Cs1A 49.28(8) 1_465 1_465
Cs1B C28 Cs1A 7.5(11) 1_465 1_465
N8 C28 H28 118.5 . .
C29 C28 H28 118.5 . .
Cs1C C28 H28 56.0 1_465 .
Cs1B C28 H28 72.5 1_465 .
Cs1A C28 H28 77.0 1_465 .
C30 C29 C28 119.5(5) . .
C30 C29 H29 120.3 . .
C28 C29 H29 120.3 . .
C29 C30 C26 118.8(5) . .
C29 C30 H30 120.6 . .
C26 C30 H30 120.6 . .

loop_
_geom_bond_atom_site_label_1
_geom_bond_atom_site_label_2
_geom_bond_distance
_geom_bond_site_symmetry_2
Cs1A O5 2.993(4) .
Cs1A O1 3.038(3) 1_655
Cs1A O2WA 3.106(5) .
Cs1A N8 3.138(4) 1_645
Cs1A O2 3.221(4) 1_655
Cs1A O4W 3.448(4) 2_757
Cs1A O3W 3.524(4) 2_757
Cs1A O2WB 3.542(10) .
Cs1A O6 3.597(4) .
Cs1A C24 3.814(5) 1_655
Cs1A C28 3.918(6) 1_645
Cs1A H2WB 3.0254 .
Cs1A H2WD 3.4334 .
Cs1B O2WA 2.66(7) .
Cs1B O2 2.99(3) 1_655
Cs1B O5 3.16(4) .
Cs1B O2WB 3.17(6) .
Cs1B N8 3.176(15) 1_645
Cs1B O1 3.24(4) 1_655
Cs1B O6 3.40(2) .
Cs1B C24 3.829(18) 1_655
Cs1B C28 3.914(14) 1_645
Cs1C O6W 2.801(5) .
Cs1C O5W 2.815(4) 1_455
Cs1C O7W 2.977(5) 1_545
Cs1C O9 3.490(4) 1_545
Cs1C C28 3.529(6) 1_645
Cs1C O4W 3.704(5) 2_757
Cs1C O5 3.715(4) .
Cs1C N8 3.801(5) 1_645
Cs1C O4W 3.810(6) 1_455
V1 O1 1.620(3) .
V1 O2 1.659(3) .
V1 O3 1.881(3) .
V1 O4 1.956(3) .
V1 N1 2.155(4) .
O1 Cs3 3.028(3) 1_455
O1 Cs1A 3.038(3) 1_455
O1 Cs1B 3.24(4) 1_455
C1 O3 1.319(5) .
C1 C5 1.409(6) .
C1 C6 1.410(6) .
N1 C7 1.305(6) .
N1 N2 1.418(5) .
O1WA Cs2 3.143(11) 1_445
O1WA H1A 0.8500 .
O1WA H1B 0.8499 .
O1WB Cs2 2.831(7) .
O1WB H1C 0.8502 .
O1WB H1D 0.8499 .
Cs2 O2WB 2.246(11) 2_656
Cs2 O2 3.077(3) 2_556
Cs2 O6 3.102(4) .
Cs2 O4 3.117(3) 2_556
Cs2 O1WA 3.143(11) 1_665
Cs2 O2WA 3.144(4) 2_656
Cs2 N8 3.443(5) 2_566
Cs2 O2 3.576(3) 1_655
Cs2 O2WA 3.775(5) .
V2 O6 1.616(4) .
V2 O5 1.636(3) .
V2 O7 1.914(3) .
V2 O8 1.954(3) .
V2 N3 2.144(4) .
O2 Cs1B 2.99(3) 1_455
O2 Cs2 3.077(3) 2_556
O2 Cs1A 3.221(4) 1_455
O2 Cs2 3.576(3) 1_455
C2 O7 1.315(5) .
C2 C3 1.410(6) .
C2 C6 1.429(6) .
N2 C9 1.292(6) .
O2WA O2WB 1.125(11) .
O2WA Cs2 3.144(4) 2_656
O2WA H2WA 0.8499 .
O2WA H2WB 0.8500 .
O2WB Cs2 2.246(11) 2_656
O2WB H2WC 0.8500 .
O2WB H2WD 0.5798 .
Cs3 O1 3.028(3) 1_655
Cs3 O9 3.044(3) 1_645
Cs3 O3W 3.166(4) .
Cs3 N9 3.189(4) 2_767
Cs3 O5W 3.221(4) .
Cs3 O12 3.228(3) 1_645
Cs3 O3W 3.244(4) 2_757
Cs3 O4W 3.801(4) .
Cs3 V3 4.0685(8) 1_645
Cs3 V1 4.1470(9) 1_655
V3 O10 1.621(4) .
V3 O9 1.635(3) .
V3 O11 1.907(3) .
V3 O12 1.989(3) .
V3 N5 2.129(4) .
O3W Cs3 3.244(4) 2_757
O3W Cs1A 3.524(4) 2_757
O3W H3WA 0.8501 .
O3W H3WB 0.8500 .
N3 C15 1.315(6) .
N3 N4 1.420(5) .
C3 C4 1.426(6) .
C3 C15 1.466(6) .
O4 C9 1.326(5) .
O4 Cs2 3.117(3) 2_556
O4W Cs1A 3.448(4) 2_757
O4W Cs1C 3.704(5) 2_757
O4W Cs1C 3.810(6) 1_655
O4W H4WA 0.8500 .
O4W H4WB 0.8499 .
N4 C17 1.304(6) .
C4 O11 1.304(5) .
C4 C5 1.403(7) .
O5W Cs1C 2.815(4) 1_655
O5W H5WA 0.8495 .
O5W H5WB 0.8499 .
N5 C23 1.313(6) .
N5 N6 1.398(5) .
C5 C23 1.457(6) .
N6 C25 1.292(6) .
C6 C7 1.466(6) .
O6W H6WA 0.8501 .
O6W H6WB 0.8504 .
N7 C13 1.330(7) .
N7 C14 1.342(6) .
C7 C8 1.504(6) .
O7W Cs1C 2.977(5) 1_565
O7W H7WA 0.8500 .
O7W H7WB 0.8500 .
O8 C17 1.303(6) .
N8 C27 1.334(6) .
N8 C28 1.349(7) .
N8 Cs1A 3.138(4) 1_465
N8 Cs1B 3.176(15) 1_465
N8 Cs2 3.443(5) 2_566
N8 Cs1C 3.801(5) 1_465
C8 H8A 0.9600 .
C8 H8B 0.9600 .
C8 H8C 0.9600 .
O9 Cs3 3.044(3) 1_465
O9 Cs1C 3.490(4) 1_565
C9 C10 1.463(6) .
N9 C22 1.337(7) .
N9 C21 1.340(7) .
N9 Cs3 3.189(4) 2_767
C10 C11 1.396(6) .
C10 C14 1.410(7) .
C11 C12 1.375(7) .
C11 H11 0.9300 .
O12 C25 1.311(6) .
O12 Cs3 3.228(3) 1_465
C12 C13 1.385(8) .
C12 H12 0.9300 .
C13 H13 0.9300 .
C14 H14 0.9300 .
C15 C16 1.508(6) .
C16 H16A 0.9600 .
C16 H16B 0.9600 .
C16 H16C 0.9600 .
C17 C18 1.486(7) .
C18 C22 1.390(7) .
C18 C19 1.393(7) .
C19 C20 1.385(7) .
C19 H19 0.9300 .
C20 C21 1.395(7) .
C20 H20 0.9300 .
C21 H21 0.9300 .
C22 H22 0.9300 .
C23 C24 1.508(7) .
C24 Cs1A 3.814(5) 1_455
C24 Cs1B 3.829(18) 1_455
C24 H24A 1.01(6) .
C24 H24B 1.07(6) .
C24 H24C 0.85(6) .
C25 C26 1.473(6) .
C26 C27 1.387(7) .
C26 C30 1.406(7) .
C27 H27 0.9300 .
C28 C29 1.387(8) .
C28 Cs1C 3.529(6) 1_465
C28 Cs1B 3.914(14) 1_465
C28 Cs1A 3.918(6) 1_465
C28 H28 0.9300 .
C29 C30 1.365(7) .
C29 H29 0.9300 .
C30 H30 0.9300 .

loop_
_geom_hbond_atom_site_label_D
_geom_hbond_atom_site_label_H
_geom_hbond_atom_site_label_A
_geom_hbond_distance_DH
_geom_hbond_distance_HA
_geom_hbond_distance_DA
_geom_hbond_angle_DHA
_geom_hbond_site_symmetry_A
O1WB H1C N6 0.85 2.28 2.998(10) 141.9 1_655
O1WB H1D N7 0.85 2.13 2.795(8) 135.2 1_665
O2WA H2WA O2 0.85 2.00 2.744(5) 146.3 2_556
O2WA H2WB O7W 0.85 2.06 2.795(5) 144.3 1_545
O3W H3WA O4W 0.85 1.97 2.774(5) 158.2 .
O3W H3WB O6W 0.85 2.07 2.817(5) 147.1 2_757
O4W H4WA O5 0.85 1.99 2.775(5) 152.6 2_757
O4W H4WB O9 0.85 1.96 2.791(5) 166.6 1_645
O5W H5WA O6W 0.85 1.99 2.841(5) 180.0 2_757
O5W H5WB O7 0.85 2.24 2.992(5) 147.0 1_655
O5W H5WB O5 0.85 2.45 3.154(5) 140.1 1_655
O6W H6WA N4 0.85 2.31 3.144(5) 166.2 1_545
O7W H7WA N2 0.85 2.06 2.908(5) 177.0 1_565
O7W H7WB O10 0.85 2.00 2.737(5) 145.1 .

loop_
_geom_torsion_atom_site_label_1
_geom_torsion_atom_site_label_2
_geom_torsion_atom_site_label_3
_geom_torsion_atom_site_label_4
_geom_torsion
_geom_torsion_site_symmetry_1
_geom_torsion_site_symmetry_4
O2 V1 O1 Cs3 158.78(17) . 1_455
O3 V1 O1 Cs3 -100.19(18) . 1_455
O4 V1 O1 Cs3 60.7(2) . 1_455
N1 V1 O1 Cs3 -17.0(2) . 1_455
O2 V1 O1 Cs1A -4.79(18) . 1_455
O3 V1 O1 Cs1A 96.24(14) . 1_455
O4 V1 O1 Cs1A -102.86(14) . 1_455
N1 V1 O1 Cs1A 179.48(13) . 1_455
O2 V1 O1 Cs1B -3.4(4) . 1_455
O3 V1 O1 Cs1B 97.6(4) . 1_455
O4 V1 O1 Cs1B -101.5(4) . 1_455
N1 V1 O1 Cs1B -179.2(4) . 1_455
O1 V1 N1 C7 -82.6(4) . .
O2 V1 N1 C7 105.1(5) . .
O3 V1 N1 C7 21.4(4) . .
O4 V1 N1 C7 174.5(4) . .
O1 V1 N1 N2 102.3(3) . .
O2 V1 N1 N2 -70.0(4) . .
O3 V1 N1 N2 -153.7(3) . .
O4 V1 N1 N2 -0.6(3) . .
O2WA Cs1B Cs2 O2WB -93.2(4) . 2_656
O2 Cs1B Cs2 O2WB 1.2(9) 1_655 2_656
O5 Cs1B Cs2 O2WB 141.8(6) . 2_656
O2WB Cs1B Cs2 O2WB -75.5(5) . 2_656
N8 Cs1B Cs2 O2WB -50.8(12) 1_645 2_656
O1 Cs1B Cs2 O2WB 24.0(12) 1_655 2_656
O6 Cs1B Cs2 O2WB 139.2(3) . 2_656
V1 Cs1B Cs2 O2WB 14.1(8) 1_655 2_656
C24 Cs1B Cs2 O2WB 73.1(4) 1_655 2_656
C28 Cs1B Cs2 O2WB -73.1(7) 1_645 2_656
V2 Cs1B Cs2 O2WB 141.6(4) . 2_656
O2WA Cs1B Cs2 O1WB -178.3(2) . .
O2 Cs1B Cs2 O1WB -84.0(7) 1_655 .
O5 Cs1B Cs2 O1WB 56.6(8) . .
O2WB Cs1B Cs2 O1WB -160.7(4) . .
N8 Cs1B Cs2 O1WB -135.9(10) 1_645 .
O1 Cs1B Cs2 O1WB -61.1(10) 1_655 .
O6 Cs1B Cs2 O1WB 54.0(4) . .
V1 Cs1B Cs2 O1WB -71.0(7) 1_655 .
C24 Cs1B Cs2 O1WB -12.0(3) 1_655 .
C28 Cs1B Cs2 O1WB -158.3(5) 1_645 .
V2 Cs1B Cs2 O1WB 56.4(4) . .
O2WA Cs1B Cs2 O2 -10.0(2) . 2_556
O2 Cs1B Cs2 O2 84.3(7) 1_655 2_556
O5 Cs1B Cs2 O2 -135.1(8) . 2_556
O2WB Cs1B Cs2 O2 7.6(3) . 2_556
N8 Cs1B Cs2 O2 32.4(10) 1_645 2_556
O1 Cs1B Cs2 O2 107.2(10) 1_655 2_556
O6 Cs1B Cs2 O2 -137.7(4) . 2_556
V1 Cs1B Cs2 O2 97.3(6) 1_655 2_556
C24 Cs1B Cs2 O2 156.3(2) 1_655 2_556
C28 Cs1B Cs2 O2 10.0(5) 1_645 2_556
V2 Cs1B Cs2 O2 -135.3(4) . 2_556
O2WA Cs1B Cs2 O6 127.6(4) . .
O2 Cs1B Cs2 O6 -138.0(10) 1_655 .
O5 Cs1B Cs2 O6 2.5(4) . .
O2WB Cs1B Cs2 O6 145.3(6) . .
N8 Cs1B Cs2 O6 170.0(13) 1_645 .
O1 Cs1B Cs2 O6 -115.2(13) 1_655 .
V1 Cs1B Cs2 O6 -125.1(10) 1_655 .
C24 Cs1B Cs2 O6 -66.1(5) 1_655 .
C28 Cs1B Cs2 O6 147.7(8) 1_645 .
V2 Cs1B Cs2 O6 2.36(10) . .
O2WA Cs1B Cs2 O4 34.0(4) . 2_556
O2 Cs1B Cs2 O4 128.4(5) 1_655 2_556
O5 Cs1B Cs2 O4 -91.1(9) . 2_556
O2WB Cs1B Cs2 O4 51.7(3) . 2_556
N8 Cs1B Cs2 O4 76.4(9) 1_645 2_556
O1 Cs1B Cs2 O4 151.2(8) 1_655 2_556
O6 Cs1B Cs2 O4 -93.6(5) . 2_556
V1 Cs1B Cs2 O4 141.3(5) 1_655 2_556
C24 Cs1B Cs2 O4 -159.69(12) 1_655 2_556
C28 Cs1B Cs2 O4 54.1(4) 1_645 2_556
V2 Cs1B Cs2 O4 -91.2(6) . 2_556
O2WA Cs1B Cs2 O1WA 167.1(3) . 1_665
O2 Cs1B Cs2 O1WA -98.5(6) 1_655 1_665
O5 Cs1B Cs2 O1WA 42.0(9) . 1_665
O2WB Cs1B Cs2 O1WA -175.2(3) . 1_665
N8 Cs1B Cs2 O1WA -150.5(9) 1_645 1_665
O1 Cs1B Cs2 O1WA -75.7(9) 1_655 1_665
O6 Cs1B Cs2 O1WA 39.5(6) . 1_665
V1 Cs1B Cs2 O1WA -85.6(6) 1_655 1_665
C24 Cs1B Cs2 O1WA -26.6(4) 1_655 1_665
C28 Cs1B Cs2 O1WA -172.9(4) 1_645 1_665
V2 Cs1B Cs2 O1WA 41.8(6) . 1_665
O2WA Cs1B Cs2 O2WA -83.0(2) . 2_656
O2 Cs1B Cs2 O2WA 11.4(7) 1_655 2_656
O5 Cs1B Cs2 O2WA 152.0(7) . 2_656
O2WB Cs1B Cs2 O2WA -65.3(3) . 2_656
N8 Cs1B Cs2 O2WA -40.6(10) 1_645 2_656
O1 Cs1B Cs2 O2WA 34.2(10) 1_655 2_656
O6 Cs1B Cs2 O2WA 149.4(3) . 2_656
V1 Cs1B Cs2 O2WA 24.3(7) 1_655 2_656
C24 Cs1B Cs2 O2WA 83.3(2) 1_655 2_656
C28 Cs1B Cs2 O2WA -62.9(5) 1_645 2_656
V2 Cs1B Cs2 O2WA 151.8(4) . 2_656
O2WA Cs1B Cs2 N8 -56.7(11) . 2_566
O2 Cs1B Cs2 N8 37.7(17) 1_655 2_566
O5 Cs1B Cs2 N8 178.3(3) . 2_566
O2WB Cs1B Cs2 N8 -39.0(13) . 2_566
N8 Cs1B Cs2 N8 -14(2) 1_645 2_566
O1 Cs1B Cs2 N8 61(2) 1_655 2_566
O6 Cs1B Cs2 N8 175.7(7) . 2_566
V1 Cs1B Cs2 N8 50.6(16) 1_655 2_566
C24 Cs1B Cs2 N8 109.6(12) 1_655 2_566
C28 Cs1B Cs2 N8 -36.6(15) 1_645 2_566
V2 Cs1B Cs2 N8 178.1(7) . 2_566
O2WA Cs1B Cs2 O2 -94.4(8) . 1_655
O5 Cs1B Cs2 O2 140.5(14) . 1_655
O2WB Cs1B Cs2 O2 -76.7(6) . 1_655
N8 Cs1B Cs2 O2 -52.0(4) 1_645 1_655
O1 Cs1B Cs2 O2 22.8(3) 1_655 1_655
O6 Cs1B Cs2 O2 138.0(10) . 1_655
V1 Cs1B Cs2 O2 12.92(9) 1_655 1_655
C24 Cs1B Cs2 O2 71.9(5) 1_655 1_655
C28 Cs1B Cs2 O2 -74.3(5) 1_645 1_655
V2 Cs1B Cs2 O2 140.4(11) . 1_655
O2 Cs1B Cs2 O2WA 94.4(7) 1_655 .
O5 Cs1B Cs2 O2WA -125.1(8) . .
O2WB Cs1B Cs2 O2WA 17.7(3) . .
N8 Cs1B Cs2 O2WA 42.4(10) 1_645 .
O1 Cs1B Cs2 O2WA 117.2(11) 1_655 .
O6 Cs1B Cs2 O2WA -127.6(4) . .
V1 Cs1B Cs2 O2WA 107.3(7) 1_655 .
C24 Cs1B Cs2 O2WA 166.3(4) 1_655 .
C28 Cs1B Cs2 O2WA 20.1(4) 1_645 .
V2 Cs1B Cs2 O2WA -125.2(4) . .
O2WA Cs1B Cs2 V1 6.7(3) . 2_556
O2 Cs1B Cs2 V1 101.1(6) 1_655 2_556
O5 Cs1B Cs2 V1 -118.4(8) . 2_556
O2WB Cs1B Cs2 V1 24.4(3) . 2_556
N8 Cs1B Cs2 V1 49.1(10) 1_645 2_556
O1 Cs1B Cs2 V1 123.9(10) 1_655 2_556
O6 Cs1B Cs2 V1 -120.9(4) . 2_556
V1 Cs1B Cs2 V1 114.0(6) 1_655 2_556
C24 Cs1B Cs2 V1 173.03(17) 1_655 2_556
C28 Cs1B Cs2 V1 26.8(5) 1_645 2_556
V2 Cs1B Cs2 V1 -118.5(4) . 2_556
O1 V1 O2 Cs1B 3.8(4) . 1_455
O3 V1 O2 Cs1B -104.7(3) . 1_455
O4 V1 O2 Cs1B 111.4(3) . 1_455
N1 V1 O2 Cs1B 176.0(4) . 1_455
O1 V1 O2 Cs2 -95.78(18) . 2_556
O3 V1 O2 Cs2 155.66(15) . 2_556
O4 V1 O2 Cs2 11.74(17) . 2_556
N1 V1 O2 Cs2 76.4(3) . 2_556
O1 V1 O2 Cs1A 4.39(17) . 1_455
O3 V1 O2 Cs1A -104.17(13) . 1_455
O4 V1 O2 Cs1A 111.91(13) . 1_455
N1 V1 O2 Cs1A 176.5(2) . 1_455
O1 V1 O2 Cs2 87.9(4) . 1_455
O3 V1 O2 Cs2 -20.7(4) . 1_455
O4 V1 O2 Cs2 -164.6(3) . 1_455
N1 V1 O2 Cs2 -100.0(4) . 1_455
C7 N1 N2 C9 -176.8(4) . .
V1 N1 N2 C9 -1.0(5) . .
O2 Cs1B O2WA O2WB 59.1(10) 1_655 .
O5 Cs1B O2WA O2WB -159.3(14) . .
N8 Cs1B O2WA O2WB -24.1(8) 1_645 .
O1 Cs1B O2WA O2WB 26.0(18) 1_655 .
O6 Cs1B O2WA O2WB 157.2(7) . .
V1 Cs1B O2WA O2WB 44.6(12) 1_655 .
C24 Cs1B O2WA O2WB 104.2(9) 1_655 .
C28 Cs1B O2WA O2WB -41.2(7) 1_645 .
V2 Cs1B O2WA O2WB 177.6(9) . .
Cs2 Cs1B O2WA O2WB 119.9(6) . .
O2 Cs1B O2WA Cs1A 119(3) 1_655 .
O5 Cs1B O2WA Cs1A -100(4) . .
O2WB Cs1B O2WA Cs1A 59(3) . .
N8 Cs1B O2WA Cs1A 35(3) 1_645 .
O1 Cs1B O2WA Cs1A 86(3) 1_655 .
O6 Cs1B O2WA Cs1A -143(4) . .
V1 Cs1B O2WA Cs1A 104(3) 1_655 .
C24 Cs1B O2WA Cs1A 164(4) 1_655 .
C28 Cs1B O2WA Cs1A 18(3) 1_645 .
V2 Cs1B O2WA Cs1A -123(4) . .
Cs2 Cs1B O2WA Cs1A 179(3) . .
O2 Cs1B O2WA Cs2 29.4(7) 1_655 2_656
O5 Cs1B O2WA Cs2 171.0(14) . 2_656
O2WB Cs1B O2WA Cs2 -29.7(6) . 2_656
N8 Cs1B O2WA Cs2 -53.8(5) 1_645 2_656
O1 Cs1B O2WA Cs2 -3.7(15) 1_655 2_656
O6 Cs1B O2WA Cs2 127.5(5) . 2_656
V1 Cs1B O2WA Cs2 14.9(9) 1_655 2_656
C24 Cs1B O2WA Cs2 74.5(6) 1_655 2_656
C28 Cs1B O2WA Cs2 -70.9(2) 1_645 2_656
V2 Cs1B O2WA Cs2 147.9(8) . 2_656
Cs2 Cs1B O2WA Cs2 90.15(16) . 2_656
O2 Cs1B O2WA Cs2 -60.7(6) 1_655 .
O5 Cs1B O2WA Cs2 80.8(15) . .
O2WB Cs1B O2WA Cs2 -119.9(6) . .
N8 Cs1B O2WA Cs2 -144.0(4) 1_645 .
O1 Cs1B O2WA Cs2 -93.8(14) 1_655 .
O6 Cs1B O2WA Cs2 37.3(6) . .
V1 Cs1B O2WA Cs2 -75.2(8) 1_655 .
C24 Cs1B O2WA Cs2 -15.7(5) 1_655 .
C28 Cs1B O2WA Cs2 -161.1(2) 1_645 .
V2 Cs1B O2WA Cs2 57.8(9) . .
O5 Cs1A O2WA O2WB -166.7(6) . .
O1 Cs1A O2WA O2WB 35.4(6) 1_655 .
N8 Cs1A O2WA O2WB -21.1(6) 1_645 .
O2 Cs1A O2WA O2WB 63.6(6) 1_655 .
O4W Cs1A O2WA O2WB -112.2(6) 2_757 .
O3W Cs1A O2WA O2WB -34.3(6) 2_757 .
O6 Cs1A O2WA O2WB 155.7(6) . .
V1 Cs1A O2WA O2WB 50.5(6) 1_655 .
C24 Cs1A O2WA O2WB 107.5(6) 1_655 .
C28 Cs1A O2WA O2WB -39.6(6) 1_645 .
O5 Cs1A O2WA Cs1B 72(3) . .
O1 Cs1A O2WA Cs1B -86(3) 1_655 .
N8 Cs1A O2WA Cs1B -143(3) 1_645 .
O2 Cs1A O2WA Cs1B -58(3) 1_655 .
O4W Cs1A O2WA Cs1B 126(3) 2_757 .
O3W Cs1A O2WA Cs1B -156(3) 2_757 .
O2WB Cs1A O2WA Cs1B -122(3) . .
O6 Cs1A O2WA Cs1B 34(3) . .
V1 Cs1A O2WA Cs1B -71(3) 1_655 .
C24 Cs1A O2WA Cs1B -14(3) 1_655 .
C28 Cs1A O2WA Cs1B -161(3) 1_645 .
O5 Cs1A O2WA Cs2 163.11(10) . 2_656
O1 Cs1A O2WA Cs2 5.20(15) 1_655 2_656
N8 Cs1A O2WA Cs2 -51.29(12) 1_645 2_656
O2 Cs1A O2WA Cs2 33.41(10) 1_655 2_656
O4W Cs1A O2WA Cs2 -142.39(18) 2_757 2_656
O3W Cs1A O2WA Cs2 -64.55(17) 2_757 2_656
O2WB Cs1A O2WA Cs2 -30.2(6) . 2_656
O6 Cs1A O2WA Cs2 125.47(11) . 2_656
V1 Cs1A O2WA Cs2 20.24(10) 1_655 2_656
C24 Cs1A O2WA Cs2 77.28(14) 1_655 2_656
C28 Cs1A O2WA Cs2 -69.79(13) 1_645 2_656
O5 Cs1A O2WA Cs2 72.25(11) . .
O1 Cs1A O2WA Cs2 -85.67(10) 1_655 .
N8 Cs1A O2WA Cs2 -142.15(12) 1_645 .
O2 Cs1A O2WA Cs2 -57.46(8) 1_655 .
O4W Cs1A O2WA Cs2 126.7(2) 2_757 .
O3W Cs1A O2WA Cs2 -155.42(11) 2_757 .
O2WB Cs1A O2WA Cs2 -121.1(6) . .
O6 Cs1A O2WA Cs2 34.61(7) . .
V1 Cs1A O2WA Cs2 -70.62(6) 1_655 .
C24 Cs1A O2WA Cs2 -13.59(12) 1_655 .
C28 Cs1A O2WA Cs2 -160.65(13) 1_645 .
O2WB Cs2 O2WA O2WB -2.7(10) 2_656 .
O1WB Cs2 O2WA O2WB -94.9(9) . .
O2 Cs2 O2WA O2WB 66.9(7) 2_556 .
O6 Cs2 O2WA O2WB -140.5(7) . .
O4 Cs2 O2WA O2WB 113.4(7) 2_556 .
O1WA Cs2 O2WA O2WB -167.5(14) 1_665 .
O2WA Cs2 O2WA O2WB -1.9(7) 2_656 .
N8 Cs2 O2WA O2WB 53.8(7) 2_566 .
O2 Cs2 O2WA O2WB -43.2(7) 1_655 .
Cs1B Cs2 O2WA O2WB -99.1(8) . .
V1 Cs2 O2WA O2WB 88.5(7) 2_556 .
O2WB Cs2 O2WA Cs1B 96.5(4) 2_656 .
O1WB Cs2 O2WA Cs1B 4.2(6) . .
O2 Cs2 O2WA Cs1B 166.0(3) 2_556 .
O6 Cs2 O2WA Cs1B -41.3(3) . .
O4 Cs2 O2WA Cs1B -147.4(3) 2_556 .
O1WA Cs2 O2WA Cs1B -68.4(14) 1_665 .
O2WA Cs2 O2WA Cs1B 97.3(3) 2_656 .
N8 Cs2 O2WA Cs1B 152.9(3) 2_566 .
O2 Cs2 O2WA Cs1B 56.0(3) 1_655 .
V1 Cs2 O2WA Cs1B -172.4(3) 2_556 .
O2WB Cs2 O2WA Cs1A 96.4(3) 2_656 .
O1WB Cs2 O2WA Cs1A 4.1(5) . .
O2 Cs2 O2WA Cs1A 165.92(15) 2_556 .
O6 Cs2 O2WA Cs1A -41.40(9) . .
O4 Cs2 O2WA Cs1A -147.49(10) 2_556 .
O1WA Cs2 O2WA Cs1A -68.4(13) 1_665 .
O2WA Cs2 O2WA Cs1A 97.21(10) 2_656 .
N8 Cs2 O2WA Cs1A 152.83(9) 2_566 .
O2 Cs2 O2WA Cs1A 55.91(8) 1_655 .
Cs1B Cs2 O2WA Cs1A -0.1(3) . .
V1 Cs2 O2WA Cs1A -172.42(11) 2_556 .
O2WB Cs2 O2WA Cs2 -0.8(3) 2_656 2_656
O1WB Cs2 O2WA Cs2 -93.1(5) . 2_656
O2 Cs2 O2WA Cs2 68.71(12) 2_556 2_656
O6 Cs2 O2WA Cs2 -138.60(11) . 2_656
O4 Cs2 O2WA Cs2 115.30(11) 2_556 2_656
O1WA Cs2 O2WA Cs2 -165.6(13) 1_665 2_656
O2WA Cs2 O2WA Cs2 0.0 2_656 2_656
N8 Cs2 O2WA Cs2 55.62(13) 2_566 2_656
O2 Cs2 O2WA Cs2 -41.30(8) 1_655 2_656
Cs1B Cs2 O2WA Cs2 -97.3(3) . 2_656
V1 Cs2 O2WA Cs2 90.37(9) 2_556 2_656
Cs1B O2WA O2WB Cs2 -77.0(13) . 2_656
Cs1A O2WA O2WB Cs2 -81.7(10) . 2_656
Cs2 O2WA O2WB Cs2 3.7(14) . 2_656
Cs1A O2WA O2WB Cs1B -4.7(9) . .
Cs2 O2WA O2WB Cs1B 77.0(13) 2_656 .
Cs2 O2WA O2WB Cs1B 80.7(10) . .
Cs1B O2WA O2WB Cs1A 4.7(9) . .
Cs2 O2WA O2WB Cs1A 81.7(10) 2_656 .
Cs2 O2WA O2WB Cs1A 85.4(5) . .
O2 Cs1B O2WB O2WA -116.8(14) 1_655 .
O5 Cs1B O2WB O2WA 29(2) . .
N8 Cs1B O2WB O2WA 151.1(10) 1_645 .
O1 Cs1B O2WB O2WA -157.2(17) 1_655 .
O6 Cs1B O2WB O2WA -25.5(7) . .
V1 Cs1B O2WB O2WA -136.6(14) 1_655 .
C24 Cs1B O2WB O2WA -92(2) 1_655 .
C28 Cs1B O2WB O2WA 128.2(9) 1_645 .
V2 Cs1B O2WB O2WA -3.0(11) . .
Cs2 Cs1B O2WB O2WA -54.5(8) . .
O2WA Cs1B O2WB Cs2 134.1(8) . 2_656
O2 Cs1B O2WB Cs2 17.3(11) 1_655 2_656
O5 Cs1B O2WB Cs2 163(2) . 2_656
N8 Cs1B O2WB Cs2 -74.9(6) 1_645 2_656
O1 Cs1B O2WB Cs2 -23.2(15) 1_655 2_656
O6 Cs1B O2WB Cs2 108.5(5) . 2_656
V1 Cs1B O2WB Cs2 -2.5(11) 1_655 2_656
C24 Cs1B O2WB Cs2 41.8(18) 1_655 2_656
C28 Cs1B O2WB Cs2 -97.7(5) 1_645 2_656
V2 Cs1B O2WB Cs2 131.1(11) . 2_656
Cs2 Cs1B O2WB Cs2 79.6(5) . 2_656
O2WA Cs1B O2WB Cs1A -139(3) . .
O2 Cs1B O2WB Cs1A 104(2) 1_655 .
O5 Cs1B O2WB Cs1A -110(4) . .
N8 Cs1B O2WB Cs1A 12(2) 1_645 .
O1 Cs1B O2WB Cs1A 64(2) 1_655 .
O6 Cs1B O2WB Cs1A -164(3) . .
V1 Cs1B O2WB Cs1A 84(2) 1_655 .
C24 Cs1B O2WB Cs1A 129(3) 1_655 .
C28 Cs1B O2WB Cs1A -11(2) 1_645 .
V2 Cs1B O2WB Cs1A -142(3) . .
Cs2 Cs1B O2WB Cs1A 167(2) . .
O5 Cs1A O2WB O2WA 16.5(7) . .
O1 Cs1A O2WB O2WA -147.5(6) 1_655 .
N8 Cs1A O2WB O2WA 154.4(7) 1_645 .
O2 Cs1A O2WB O2WA -109.7(6) 1_655 .
O4W Cs1A O2WB O2WA 100.0(6) 2_757 .
O3W Cs1A O2WB O2WA 152.7(5) 2_757 .
O6 Cs1A O2WB O2WA -25.0(6) . .
V1 Cs1A O2WB O2WA -129.1(6) 1_655 .
C24 Cs1A O2WB O2WA -81.7(6) 1_655 .
C28 Cs1A O2WB O2WA 130.5(7) 1_645 .
O5 Cs1A O2WB Cs2 149.7(2) . 2_656
O1 Cs1A O2WB Cs2 -14.2(4) 1_655 2_656
O2WA Cs1A O2WB Cs2 133.3(8) . 2_656
N8 Cs1A O2WB Cs2 -72.3(4) 1_645 2_656
O2 Cs1A O2WB Cs2 23.5(3) 1_655 2_656
O4W Cs1A O2WB Cs2 -126.8(3) 2_757 2_656
O3W Cs1A O2WB Cs2 -74.0(4) 2_757 2_656
O6 Cs1A O2WB Cs2 108.2(3) . 2_656
V1 Cs1A O2WB Cs2 4.1(3) 1_655 2_656
C24 Cs1A O2WB Cs2 51.5(4) 1_655 2_656
C28 Cs1A O2WB Cs2 -96.2(4) 1_645 2_656
O5 Cs1A O2WB Cs1B 55(2) . .
O1 Cs1A O2WB Cs1B -109(2) 1_655 .
O2WA Cs1A O2WB Cs1B 38(2) . .
N8 Cs1A O2WB Cs1B -167(2) 1_645 .
O2 Cs1A O2WB Cs1B -71(2) 1_655 .
O4W Cs1A O2WB Cs1B 138(2) 2_757 .
O3W Cs1A O2WB Cs1B -169(2) 2_757 .
O6 Cs1A O2WB Cs1B 13(2) . .
V1 Cs1A O2WB Cs1B -91(2) 1_655 .
C24 Cs1A O2WB Cs1B -43(2) 1_655 .
C28 Cs1A O2WB Cs1B 169(2) 1_645 .
C5 C1 O3 V1 -138.2(4) . .
C6 C1 O3 V1 49.0(6) . .
O1 V1 O3 C1 52.0(4) . .
O2 V1 O3 C1 161.9(4) . .
O4 V1 O3 C1 -96.4(4) . .
N1 V1 O3 C1 -49.9(4) . .
O1 Cs3 O3W Cs3 47.72(16) 1_655 2_757
O9 Cs3 O3W Cs3 -131.25(10) 1_645 2_757
N9 Cs3 O3W Cs3 75.20(11) 2_767 2_757
O5W Cs3 O3W Cs3 152.66(12) . 2_757
O12 Cs3 O3W Cs3 -91.30(11) 1_645 2_757
O3W Cs3 O3W Cs3 0.0 2_757 2_757
O4W Cs3 O3W Cs3 -137.41(17) . 2_757
V3 Cs3 O3W Cs3 -118.39(7) 1_645 2_757
V1 Cs3 O3W Cs3 71.43(15) 1_655 2_757
Cs1C Cs3 O3W Cs3 -175.83(9) 1_655 2_757
O1 Cs3 O3W Cs1A 171.85(16) 1_655 2_757
O9 Cs3 O3W Cs1A -7.1(2) 1_645 2_757
N9 Cs3 O3W Cs1A -160.7(2) 2_767 2_757
O5W Cs3 O3W Cs1A -83.2(2) . 2_757
O12 Cs3 O3W Cs1A 32.8(3) 1_645 2_757
O3W Cs3 O3W Cs1A 124.1(2) 2_757 2_757
O4W Cs3 O3W Cs1A -13.29(18) . 2_757
V3 Cs3 O3W Cs1A 5.7(2) 1_645 2_757
V1 Cs3 O3W Cs1A -164.44(11) 1_655 2_757
Cs3 Cs3 O3W Cs1A 124.1(2) 2_757 2_757
Cs1C Cs3 O3W Cs1A -51.7(2) 1_655 2_757
O6 V2 N3 C15 92.0(4) . .
O5 V2 N3 C15 -92.2(5) . .
O7 V2 N3 C15 -6.5(4) . .
O8 V2 N3 C15 -173.2(5) . .
O6 V2 N3 N4 -96.5(3) . .
O5 V2 N3 N4 79.4(4) . .
O7 V2 N3 N4 165.1(3) . .
O8 V2 N3 N4 -1.7(3) . .
O7 C2 C3 C4 -172.4(4) . .
C6 C2 C3 C4 2.5(7) . .
O7 C2 C3 C15 8.6(7) . .
C6 C2 C3 C15 -176.5(4) . .
O1 V1 O4 C9 -98.6(3) . .
O2 V1 O4 C9 152.4(3) . .
O3 V1 O4 C9 49.8(4) . .
N1 V1 O4 C9 2.1(3) . .
O1 V1 O4 Cs2 98.13(15) . 2_556
O2 V1 O4 Cs2 -10.92(15) . 2_556
O3 V1 O4 Cs2 -113.5(2) . 2_556
N1 V1 O4 Cs2 -161.22(16) . 2_556
O1 Cs3 O4W Cs1A 113.2(13) 1_655 2_757
O9 Cs3 O4W Cs1A -162.0(2) 1_645 2_757
O3W Cs3 O4W Cs1A 9.54(12) . 2_757
N9 Cs3 O4W Cs1A 42.8(2) 2_767 2_757
O5W Cs3 O4W Cs1A 98.03(17) . 2_757
O12 Cs3 O4W Cs1A -134.00(16) 1_645 2_757
O3W Cs3 O4W Cs1A -42.0(2) 2_757 2_757
V3 Cs3 O4W Cs1A -150.56(18) 1_645 2_757
V1 Cs3 O4W Cs1A 145.33(10) 1_655 2_757
Cs3 Cs3 O4W Cs1A -19.11(14) 2_757 2_757
Cs1C Cs3 O4W Cs1A 136.1(2) 1_655 2_757
O1 Cs3 O4W Cs1C 52.9(14) 1_655 2_757
O9 Cs3 O4W Cs1C 137.8(2) 1_645 2_757
O3W Cs3 O4W Cs1C -50.69(14) . 2_757
N9 Cs3 O4W Cs1C -17.42(18) 2_767 2_757
O5W Cs3 O4W Cs1C 37.80(13) . 2_757
O12 Cs3 O4W Cs1C 165.77(14) 1_645 2_757
O3W Cs3 O4W Cs1C -102.20(16) 2_757 2_757
V3 Cs3 O4W Cs1C 149.21(16) 1_645 2_757
V1 Cs3 O4W Cs1C 85.1(2) 1_655 2_757
Cs3 Cs3 O4W Cs1C -79.34(13) 2_757 2_757
Cs1C Cs3 O4W Cs1C 75.91(15) 1_655 2_757
O1 Cs3 O4W Cs1C -23.0(14) 1_655 1_655
O9 Cs3 O4W Cs1C 61.91(12) 1_645 1_655
O3W Cs3 O4W Cs1C -126.60(16) . 1_655
N9 Cs3 O4W Cs1C -93.33(12) 2_767 1_655
O5W Cs3 O4W Cs1C -38.11(10) . 1_655
O12 Cs3 O4W Cs1C 89.86(9) 1_645 1_655
O3W Cs3 O4W Cs1C -178.11(9) 2_757 1_655
V3 Cs3 O4W Cs1C 73.30(7) 1_645 1_655
V1 Cs3 O4W Cs1C 9.2(2) 1_655 1_655
Cs3 Cs3 O4W Cs1C -155.25(8) 2_757 1_655
C15 N3 N4 C17 175.1(4) . .
V2 N3 N4 C17 2.1(5) . .
C2 C3 C4 O11 -175.1(4) . .
C15 C3 C4 O11 4.0(7) . .
C2 C3 C4 C5 8.2(7) . .
C15 C3 C4 C5 -172.7(4) . .
O6 V2 O5 Cs1A 1.3(2) . .
O7 V2 O5 Cs1A 104.95(16) . .
O8 V2 O5 Cs1A -101.94(16) . .
N3 V2 O5 Cs1A -174.85(15) . .
O6 V2 O5 Cs1B -3.6(7) . .
O7 V2 O5 Cs1B 100.1(7) . .
O8 V2 O5 Cs1B -106.8(7) . .
N3 V2 O5 Cs1B -179.7(7) . .
O6 V2 O5 Cs1C -62.0(3) . .
O7 V2 O5 Cs1C 41.7(3) . .
O8 V2 O5 Cs1C -165.2(2) . .
N3 V2 O5 Cs1C 121.9(2) . .
O1 Cs1A O5 V2 95.85(19) 1_655 .
O2WA Cs1A O5 V2 -58.7(2) . .
N8 Cs1A O5 V2 -144.4(2) 1_645 .
O2 Cs1A O5 V2 29.7(2) 1_655 .
O4W Cs1A O5 V2 153.9(2) 2_757 .
O3W Cs1A O5 V2 153.17(16) 2_757 .
O2WB Cs1A O5 V2 -64.3(3) . .
O6 Cs1A O5 V2 -0.77(13) . .
V1 Cs1A O5 V2 65.2(2) 1_655 .
C24 Cs1A O5 V2 53.10(18) 1_655 .
C28 Cs1A O5 V2 -128.65(18) 1_645 .
O1 Cs1A O5 Cs1B 126.8(17) 1_655 .
O2WA Cs1A O5 Cs1B -27.7(16) . .
N8 Cs1A O5 Cs1B -113.5(17) 1_645 .
O2 Cs1A O5 Cs1B 60.7(17) 1_655 .
O4W Cs1A O5 Cs1B -175.2(17) 2_757 .
O3W Cs1A O5 Cs1B -175.9(17) 2_757 .
O2WB Cs1A O5 Cs1B -33.3(17) . .
O6 Cs1A O5 Cs1B 30.2(17) . .
V1 Cs1A O5 Cs1B 96.2(17) 1_655 .
C24 Cs1A O5 Cs1B 84.1(17) 1_655 .
C28 Cs1A O5 Cs1B -97.7(17) 1_645 .
O1 Cs1A O5 Cs1C -132.38(13) 1_655 .
O2WA Cs1A O5 Cs1C 73.09(12) . .
N8 Cs1A O5 Cs1C -12.7(2) 1_645 .
O2 Cs1A O5 Cs1C 161.47(13) 1_655 .
O4W Cs1A O5 Cs1C -74.36(13) 2_757 .
O3W Cs1A O5 Cs1C -75.05(9) 2_757 .
O2WB Cs1A O5 Cs1C 67.5(2) . .
O6 Cs1A O5 Cs1C 131.00(12) . .
V1 Cs1A O5 Cs1C -163.03(11) 1_655 .
C24 Cs1A O5 Cs1C -175.12(11) 1_655 .
C28 Cs1A O5 Cs1C 3.13(15) 1_645 .
O2WA Cs1B O5 V2 -65.7(15) . .
O2 Cs1B O5 V2 52(3) 1_655 .
O2WB Cs1B O5 V2 -77(3) . .
N8 Cs1B O5 V2 -165(2) 1_645 .
O1 Cs1B O5 V2 109.2(15) 1_655 .
O6 Cs1B O5 V2 2.2(5) . .
V1 Cs1B O5 V2 84(2) 1_655 .
C24 Cs1B O5 V2 60.0(9) 1_655 .
C28 Cs1B O5 V2 -143.6(19) 1_645 .
Cs2 Cs1B O5 V2 -0.4(8) . .
O2WA Cs1B O5 Cs1A 144(2) . .
O2 Cs1B O5 Cs1A -99(4) 1_655 .
O2WB Cs1B O5 Cs1A 132(3) . .
N8 Cs1B O5 Cs1A 44(2) 1_645 .
O1 Cs1B O5 Cs1A -42(2) 1_655 .
O6 Cs1B O5 Cs1A -148.6(18) . .
V1 Cs1B O5 Cs1A -67(3) 1_655 .
C24 Cs1B O5 Cs1A -90.8(19) 1_655 .
C28 Cs1B O5 Cs1A 66(2) 1_645 .
V2 Cs1B O5 Cs1A -150.8(16) . .
Cs2 Cs1B O5 Cs1A -151(2) . .
O2WA Cs1B O5 Cs1C 70.5(9) . .
O2 Cs1B O5 Cs1C -172(4) 1_655 .
O2WB Cs1B O5 Cs1C 59(2) . .
N8 Cs1B O5 Cs1C -28.9(16) 1_645 .
O1 Cs1B O5 Cs1C -115(2) 1_655 .
O6 Cs1B O5 Cs1C 138.4(11) . .
V1 Cs1B O5 Cs1C -140(3) 1_655 .
C24 Cs1B O5 Cs1C -163.9(16) 1_655 .
C28 Cs1B O5 Cs1C -7.4(13) 1_645 .
V2 Cs1B O5 Cs1C 136.2(7) . .
Cs2 Cs1B O5 Cs1C 135.7(14) . .
O6W Cs1C O5 V2 160.9(2) . .
O5W Cs1C O5 V2 -70.3(3) 1_455 .
O7W Cs1C O5 V2 11.9(3) 1_545 .
O9 Cs1C O5 V2 -60.3(3) 1_545 .
C28 Cs1C O5 V2 85.8(3) 1_645 .
O4W Cs1C O5 V2 173.7(3) 2_757 .
N8 Cs1C O5 V2 94.3(3) 1_645 .
O4W Cs1C O5 V2 -107.0(3) 1_455 .
Cs3 Cs1C O5 V2 -58.6(3) 1_455 .
Cs1C Cs1C O5 V2 -138.9(3) 2_657 .
O6W Cs1C O5 Cs1A 72.14(13) . .
O5W Cs1C O5 Cs1A -159.06(15) 1_455 .
O7W Cs1C O5 Cs1A -76.84(11) 1_545 .
O9 Cs1C O5 Cs1A -149.02(16) 1_545 .
C28 Cs1C O5 Cs1A -3.00(14) 1_645 .
O4W Cs1C O5 Cs1A 84.92(13) 2_757 .
N8 Cs1C O5 Cs1A 5.54(10) 1_645 .
O4W Cs1C O5 Cs1A 164.27(12) 1_455 .
Cs3 Cs1C O5 Cs1A -147.38(8) 1_455 .
Cs1C Cs1C O5 Cs1A 132.32(9) 2_657 .
O6W Cs1C O5 Cs1B 82.9(15) . .
O5W Cs1C O5 Cs1B -148.3(15) 1_455 .
O7W Cs1C O5 Cs1B -66.1(15) 1_545 .
O9 Cs1C O5 Cs1B -138.3(15) 1_545 .
C28 Cs1C O5 Cs1B 7.8(15) 1_645 .
O4W Cs1C O5 Cs1B 95.7(15) 2_757 .
N8 Cs1C O5 Cs1B 16.3(15) 1_645 .
O4W Cs1C O5 Cs1B 175.0(15) 1_455 .
Cs3 Cs1C O5 Cs1B -136.6(15) 1_455 .
Cs1C Cs1C O5 Cs1B 143.1(15) 2_657 .
O1 Cs3 O5W Cs1C -119.37(13) 1_655 1_655
O9 Cs3 O5W Cs1C 12.57(13) 1_645 1_655
O3W Cs3 O5W Cs1C 109.36(15) . 1_655
N9 Cs3 O5W Cs1C -173.97(17) 2_767 1_655
O12 Cs3 O5W Cs1C -9.36(18) 1_645 1_655
O3W Cs3 O5W Cs1C 162.90(14) 2_757 1_655
O4W Cs3 O5W Cs1C 59.56(13) . 1_655
V3 Cs3 O5W Cs1C 1.49(13) 1_645 1_655
V1 Cs3 O5W Cs1C -104.00(12) 1_655 1_655
Cs3 Cs3 O5W Cs1C 129.45(11) 2_757 1_655
O10 V3 N5 C23 83.5(5) . .
O9 V3 N5 C23 -104.0(5) . .
O11 V3 N5 C23 -19.5(4) . .
O12 V3 N5 C23 -174.6(5) . .
O10 V3 N5 N6 -100.0(3) . .
O9 V3 N5 N6 72.5(4) . .
O11 V3 N5 N6 157.0(3) . .
O12 V3 N5 N6 1.9(3) . .
O11 C4 C5 C1 170.3(4) . .
C3 C4 C5 C1 -13.1(7) . .
O11 C4 C5 C23 -7.4(7) . .
C3 C4 C5 C23 169.3(4) . .
O3 C1 C5 C4 -165.7(4) . .
C6 C1 C5 C4 7.1(7) . .
O3 C1 C5 C23 12.0(6) . .
C6 C1 C5 C23 -175.2(4) . .
O5 V2 O6 Cs2 38.3(13) . .
O7 V2 O6 Cs2 -59.4(13) . .
O8 V2 O6 Cs2 136.5(12) . .
N3 V2 O6 Cs2 -144.9(12) . .
O5 V2 O6 Cs1B 3.2(7) . .
O7 V2 O6 Cs1B -94.5(7) . .
O8 V2 O6 Cs1B 101.4(7) . .
N3 V2 O6 Cs1B -180.0(7) . .
O5 V2 O6 Cs1A -0.99(16) . .
O7 V2 O6 Cs1A -98.65(12) . .
O8 V2 O6 Cs1A 97.18(12) . .
N3 V2 O6 Cs1A 175.85(12) . .
O2WB Cs2 O6 V2 -107.4(13) 2_656 .
O1WB Cs2 O6 V2 -170.9(13) . .
O2 Cs2 O6 V2 18.2(13) 2_556 .
O4 Cs2 O6 V2 69.3(13) 2_556 .
O1WA Cs2 O6 V2 170.3(13) 1_665 .
O2WA Cs2 O6 V2 -85.5(12) 2_656 .
N8 Cs2 O6 V2 148.1(12) 2_566 .
O2 Cs2 O6 V2 -65.3(13) 1_655 .
O2WA Cs2 O6 V2 -5.3(12) . .
Cs1B Cs2 O6 V2 -36.2(14) . .
V1 Cs2 O6 V2 44.5(13) 2_556 .
O2WB Cs2 O6 Cs1B -71.1(7) 2_656 .
O1WB Cs2 O6 Cs1B -134.7(7) . .
O2 Cs2 O6 Cs1B 54.4(6) 2_556 .
O4 Cs2 O6 Cs1B 105.5(6) 2_556 .
O1WA Cs2 O6 Cs1B -153.5(7) 1_665 .
O2WA Cs2 O6 Cs1B -49.3(7) 2_656 .
N8 Cs2 O6 Cs1B -175.7(7) 2_566 .
O2 Cs2 O6 Cs1B -29.0(6) 1_655 .
O2WA Cs2 O6 Cs1B 30.9(6) . .
V1 Cs2 O6 Cs1B 80.7(6) 2_556 .
O2WB Cs2 O6 Cs1A -67.6(4) 2_656 .
O1WB Cs2 O6 Cs1A -131.2(2) . .
O2 Cs2 O6 Cs1A 57.98(11) 2_556 .
O4 Cs2 O6 Cs1A 109.04(8) 2_556 .
O1WA Cs2 O6 Cs1A -149.9(2) 1_665 .
O2WA Cs2 O6 Cs1A -45.71(17) 2_656 .
N8 Cs2 O6 Cs1A -172.18(17) 2_566 .
O2 Cs2 O6 Cs1A -25.48(8) 1_655 .
O2WA Cs2 O6 Cs1A 34.48(7) . .
Cs1B Cs2 O6 Cs1A 3.6(6) . .
V1 Cs2 O6 Cs1A 84.28(7) 2_556 .
O2WA Cs1B O6 V2 127.2(8) . .
O2 Cs1B O6 V2 -149.6(14) 1_655 .
O5 Cs1B O6 V2 -2.1(5) . .
O2WB Cs1B O6 V2 135.8(7) . .
N8 Cs1B O6 V2 120(8) 1_645 .
O1 Cs1B O6 V2 -100(2) 1_655 .
V1 Cs1B O6 V2 -126.2(16) 1_655 .
C24 Cs1B O6 V2 -102.2(4) 1_655 .
C28 Cs1B O6 V2 89(5) 1_645 .
Cs2 Cs1B O6 V2 174.4(2) . .
O2WA Cs1B O6 Cs2 -47.2(9) . .
O2 Cs1B O6 Cs2 35.9(14) 1_655 .
O5 Cs1B O6 Cs2 -176.6(5) . .
O2WB Cs1B O6 Cs2 -38.6(7) . .
N8 Cs1B O6 Cs2 -54(8) 1_645 .
O1 Cs1B O6 Cs2 85(2) 1_655 .
V1 Cs1B O6 Cs2 59.4(15) 1_655 .
C24 Cs1B O6 Cs2 83.3(4) 1_655 .
C28 Cs1B O6 Cs2 -86(5) 1_645 .
V2 Cs1B O6 Cs2 -174.4(2) . .
O2WA Cs1B O6 Cs1A 160(2) . .
O2 Cs1B O6 Cs1A -117(2) 1_655 .
O5 Cs1B O6 Cs1A 30.3(17) . .
O2WB Cs1B O6 Cs1A 168(2) . .
N8 Cs1B O6 Cs1A 153(8) 1_645 .
O1 Cs1B O6 Cs1A -68(3) 1_655 .
V1 Cs1B O6 Cs1A -94(2) 1_655 .
C24 Cs1B O6 Cs1A -69.8(17) 1_655 .
C28 Cs1B O6 Cs1A 121(5) 1_645 .
V2 Cs1B O6 Cs1A 32.4(17) . .
Cs2 Cs1B O6 Cs1A -153.2(18) . .
O5 Cs1A O6 V2 0.71(12) . .
O1 Cs1A O6 V2 -113.92(14) 1_655 .
O2WA Cs1A O6 V2 130.74(15) . .
N8 Cs1A O6 V2 137.4(2) 1_645 .
O2 Cs1A O6 V2 -157.52(14) 1_655 .
O4W Cs1A O6 V2 -18.60(15) 2_757 .
O3W Cs1A O6 V2 -38.9(2) 2_757 .
O2WB Cs1A O6 V2 138.3(2) . .
V1 Cs1A O6 V2 -135.89(12) 1_655 .
C24 Cs1A O6 V2 -105.05(18) 1_655 .
C28 Cs1A O6 V2 108.82(19) 1_645 .
O5 Cs1A O6 Cs2 -173.29(14) . .
O1 Cs1A O6 Cs2 72.07(11) 1_655 .
O2WA Cs1A O6 Cs2 -43.27(10) . .
N8 Cs1A O6 Cs2 -36.6(3) 1_645 .
O2 Cs1A O6 Cs2 28.48(8) 1_655 .
O4W Cs1A O6 Cs2 167.40(10) 2_757 .
O3W Cs1A O6 Cs2 147.12(11) 2_757 .
O2WB Cs1A O6 Cs2 -35.74(19) . .
V1 Cs1A O6 Cs2 50.11(7) 1_655 .
C24 Cs1A O6 Cs2 80.95(13) 1_655 .
C28 Cs1A O6 Cs2 -65.18(18) 1_645 .
O5 Cs1A O6 Cs1B -147.2(17) . .
O1 Cs1A O6 Cs1B 98.2(17) 1_655 .
O2WA Cs1A O6 Cs1B -17.2(17) . .
N8 Cs1A O6 Cs1B -10.5(17) 1_645 .
O2 Cs1A O6 Cs1B 54.6(17) 1_655 .
O4W Cs1A O6 Cs1B -166.5(17) 2_757 .
O3W Cs1A O6 Cs1B 173.2(18) 2_757 .
O2WB Cs1A O6 Cs1B -9.6(17) . .
V1 Cs1A O6 Cs1B 76.2(17) 1_655 .
C24 Cs1A O6 Cs1B 107.1(17) 1_655 .
C28 Cs1A O6 Cs1B -39.1(17) 1_645 .
C23 N5 N6 C25 176.5(4) . .
V3 N5 N6 C25 -0.5(5) . .
O3 C1 C6 C2 176.1(4) . .
C5 C1 C6 C2 3.5(7) . .
O3 C1 C6 C7 0.1(7) . .
C5 C1 C6 C7 -172.5(4) . .
O7 C2 C6 C1 166.8(4) . .
C3 C2 C6 C1 -8.4(7) . .
O7 C2 C6 C7 -17.2(7) . .
C3 C2 C6 C7 167.7(4) . .
C3 C2 O7 V2 -44.2(6) . .
C6 C2 O7 V2 140.7(4) . .
O6 V2 O7 C2 -79.9(4) . .
O5 V2 O7 C2 170.6(4) . .
O8 V2 O7 C2 65.2(5) . .
N3 V2 O7 C2 37.0(4) . .
N2 N1 C7 C6 -178.0(4) . .
V1 N1 C7 C6 7.0(6) . .
N2 N1 C7 C8 6.9(6) . .
V1 N1 C7 C8 -168.1(3) . .
C1 C6 C7 N1 -24.3(7) . .
C2 C6 C7 N1 159.8(4) . .
C1 C6 C7 C8 150.7(4) . .
C2 C6 C7 C8 -25.2(7) . .
O6 V2 O8 C17 117.2(4) . .
O5 V2 O8 C17 -133.1(4) . .
O7 V2 O8 C17 -28.0(5) . .
N3 V2 O8 C17 0.9(3) . .
O10 V3 O9 Cs3 97.21(19) . 1_465
O11 V3 O9 Cs3 -155.15(17) . 1_465
O12 V3 O9 Cs3 -9.79(18) . 1_465
N5 V3 O9 Cs3 -75.2(3) . 1_465
O10 V3 O9 Cs1C -26.1(2) . 1_565
O11 V3 O9 Cs1C 81.6(2) . 1_565
O12 V3 O9 Cs1C -133.08(19) . 1_565
N5 V3 O9 Cs1C 161.6(2) . 1_565
N1 N2 C9 O4 2.9(6) . .
N1 N2 C9 C10 -176.1(4) . .
V1 O4 C9 N2 -3.7(6) . .
Cs2 O4 C9 N2 152.6(3) 2_556 .
V1 O4 C9 C10 175.3(3) . .
Cs2 O4 C9 C10 -28.4(6) 2_556 .
N2 C9 C10 C11 -27.2(7) . .
O4 C9 C10 C11 153.7(4) . .
N2 C9 C10 C14 153.7(5) . .
O4 C9 C10 C14 -25.4(7) . .
C5 C4 O11 V3 -37.9(7) . .
C3 C4 O11 V3 145.4(4) . .
O10 V3 O11 C4 -60.2(4) . .
O9 V3 O11 C4 -171.3(4) . .
O12 V3 O11 C4 87.7(5) . .
N5 V3 O11 C4 43.4(4) . .
C14 C10 C11 C12 -2.8(7) . .
C9 C10 C11 C12 178.1(5) . .
O10 V3 O12 C25 99.3(3) . .
O9 V3 O12 C25 -150.5(3) . .
O11 V3 O12 C25 -48.6(5) . .
N5 V3 O12 C25 -2.9(3) . .
O10 V3 O12 Cs3 -101.98(15) . 1_465
O9 V3 O12 Cs3 8.29(16) . 1_465
O11 V3 O12 Cs3 110.1(2) . 1_465
N5 V3 O12 Cs3 155.82(16) . 1_465
C10 C11 C12 C13 1.3(7) . .
C14 N7 C13 C12 0.0(8) . .
C11 C12 C13 N7 0.1(8) . .
C13 N7 C14 C10 -1.6(8) . .
C11 C10 C14 N7 3.0(8) . .
C9 C10 C14 N7 -177.9(5) . .
N4 N3 C15 C3 173.8(4) . .
V2 N3 C15 C3 -14.5(7) . .
N4 N3 C15 C16 -7.8(6) . .
V2 N3 C15 C16 163.8(3) . .
C2 C3 C15 N3 17.2(7) . .
C4 C3 C15 N3 -161.8(4) . .
C2 C3 C15 C16 -161.1(4) . .
C4 C3 C15 C16 19.8(7) . .
V2 O8 C17 N4 0.1(6) . .
V2 O8 C17 C18 179.0(3) . .
N3 N4 C17 O8 -1.5(6) . .
N3 N4 C17 C18 179.6(4) . .
O8 C17 C18 C22 -166.5(5) . .
N4 C17 C18 C22 12.5(7) . .
O8 C17 C18 C19 12.4(7) . .
N4 C17 C18 C19 -168.6(5) . .
C22 C18 C19 C20 -2.0(7) . .
C17 C18 C19 C20 179.1(5) . .
C18 C19 C20 C21 0.7(8) . .
C22 N9 C21 C20 -0.9(8) . .
Cs3 N9 C21 C20 -159.5(4) 2_767 .
C19 C20 C21 N9 0.8(8) . .
C21 N9 C22 C18 -0.5(8) . .
Cs3 N9 C22 C18 155.6(4) 2_767 .
C19 C18 C22 N9 1.9(8) . .
C17 C18 C22 N9 -179.2(5) . .
N6 N5 C23 C5 177.2(4) . .
V3 N5 C23 C5 -6.3(7) . .
N6 N5 C23 C24 -7.5(7) . .
V3 N5 C23 C24 169.0(4) . .
C4 C5 C23 N5 26.0(7) . .
C1 C5 C23 N5 -151.6(5) . .
C4 C5 C23 C24 -149.2(5) . .
C1 C5 C23 C24 33.1(7) . .
N5 C23 C24 Cs1A -169.9(8) . 1_455
C5 C23 C24 Cs1A 5.3(14) . 1_455
N5 C23 C24 Cs1B 167(4) . 1_455
C5 C23 C24 Cs1B -18(4) . 1_455
N5 N6 C25 O12 -2.2(7) . .
N5 N6 C25 C26 177.2(4) . .
V3 O12 C25 N6 4.1(6) . .
Cs3 O12 C25 N6 -143.7(4) 1_465 .
V3 O12 C25 C26 -175.3(3) . .
Cs3 O12 C25 C26 36.9(7) 1_465 .
N6 C25 C26 C27 -167.7(5) . .
O12 C25 C26 C27 11.8(7) . .
N6 C25 C26 C30 9.8(7) . .
O12 C25 C26 C30 -170.7(5) . .
C28 N8 C27 C26 2.1(8) . .
Cs1A N8 C27 C26 152.3(4) 1_465 .
Cs1B N8 C27 C26 161.0(15) 1_465 .
Cs2 N8 C27 C26 -109.7(5) 2_566 .
Cs1C N8 C27 C26 86.7(6) 1_465 .
C30 C26 C27 N8 -1.5(8) . .
C25 C26 C27 N8 176.1(5) . .
C27 N8 C28 C29 0.2(8) . .
Cs1A N8 C28 C29 -151.5(4) 1_465 .
Cs1B N8 C28 C29 -161.4(16) 1_465 .
Cs2 N8 C28 C29 110.5(5) 2_566 .
Cs1C N8 C28 C29 -128.7(6) 1_465 .
C27 N8 C28 Cs1C 128.9(4) . 1_465
Cs1A N8 C28 Cs1C -22.7(3) 1_465 1_465
Cs1B N8 C28 Cs1C -32.7(15) 1_465 1_465
Cs2 N8 C28 Cs1C -120.71(14) 2_566 1_465
C27 N8 C28 Cs1B 161.6(16) . 1_465
Cs1A N8 C28 Cs1B 9.9(15) 1_465 1_465
Cs2 N8 C28 Cs1B -88.1(15) 2_566 1_465
Cs1C N8 C28 Cs1B 32.7(15) 1_465 1_465
C27 N8 C28 Cs1A 151.7(6) . 1_465
Cs1B N8 C28 Cs1A -9.9(15) 1_465 1_465
Cs2 N8 C28 Cs1A -98.0(3) 2_566 1_465
Cs1C N8 C28 Cs1A 22.7(3) 1_465 1_465
N8 C28 C29 C30 -3.1(9) . .
Cs1C C28 C29 C30 -117.7(5) 1_465 .
Cs1B C28 C29 C30 -56.5(17) 1_465 .
Cs1A C28 C29 C30 -58.6(11) 1_465 .
C28 C29 C30 C26 3.7(8) . .
C27 C26 C30 C29 -1.5(7) . .
C25 C26 C30 C29 -179.1(5) . .
